data_7234569
loop_
_publ_author_name
'Yu, Wei-Dong'
'Yan, Qian-Wen'
'Nie, Yan-Mei'
'Liang, Shuang'
'Li, Sang-Hao'
'Zhang, Yin'
'Lin, Ming-Yuan'
'Yan, Jun'

_publ_section_title
;
 Discovery of two types of new porphyrin-C70 co-crystals: influence of
 intermolecular contact on the inherent resistance
;
_journal_name_full CrystEngComm
_journal_paper_doi 10.1039/C9CE01001G
_journal_year 2019
_chemical_formula_sum 'C115 H30 N4 S2'
_chemical_formula_weight 1531.55
_space_group_crystal_system triclinic
_space_group_IT_number 2
_space_group_name_Hall '-P 1'
_space_group_name_H-M_alt 'P -1'
_symmetry_space_group_name_Hall '-P 1'
_symmetry_space_group_name_H-M 'P -1'
_atom_sites_solution_hydrogens mixed
_audit_creation_method SHELXL-2014/7
_audit_update_record
;
2018-10-26 deposited with the CCDC.    2019-10-10 downloaded from the CCDC.
;
_cell_angle_alpha 85.686(2)
_cell_angle_beta 68.147(2)
_cell_angle_gamma 89.352(2)
_cell_formula_units_Z 4
_cell_length_a 17.4771(7)
_cell_length_b 19.6561(7)
_cell_length_c 20.6533(7)
_cell_measurement_reflns_used 9424
_cell_measurement_temperature 296(2)
_cell_measurement_theta_max 26.28
_cell_measurement_theta_min 2.24
_cell_volume 6565.5(4)
_computing_cell_refinement 'Bruker SAINT'
_computing_data_collection 'Bruker APEX2'
_computing_data_reduction 'Bruker SAINT'
_computing_molecular_graphics 'SHELXL-2014/7 (Sheldrick, 2014)'
_computing_publication_material 'SHELXL-2014/7 (Sheldrick, 2014)'
_computing_structure_refinement 'SHELXL-2014/7 (Sheldrick, 2014)'
_computing_structure_solution 'SHELXL-2014/7 (Sheldrick, 2014)'
_diffrn_ambient_temperature 296(2)
_diffrn_measured_fraction_theta_full 0.986
_diffrn_measured_fraction_theta_max 0.984
_diffrn_measurement_device_type 'Bruker APEX-II CCD'
_diffrn_measurement_method '\f and \w scans'
_diffrn_radiation_type MoK\a
_diffrn_radiation_wavelength 0.71073
_diffrn_reflns_av_R_equivalents 0.0382
_diffrn_reflns_av_unetI/netI 0.0696
_diffrn_reflns_Laue_measured_fraction_full 0.986
_diffrn_reflns_Laue_measured_fraction_max 0.984
_diffrn_reflns_limit_h_max 21
_diffrn_reflns_limit_h_min -20
_diffrn_reflns_limit_k_max 23
_diffrn_reflns_limit_k_min -23
_diffrn_reflns_limit_l_max 25
_diffrn_reflns_limit_l_min -25
_diffrn_reflns_number 68414
_diffrn_reflns_point_group_measured_fraction_full 0.986
_diffrn_reflns_point_group_measured_fraction_max 0.984
_diffrn_reflns_theta_full 25.242
_diffrn_reflns_theta_max 25.500
_diffrn_reflns_theta_min 1.039
_diffrn_source 'sealed tube'
_exptl_absorpt_coefficient_mu 0.151
_exptl_absorpt_correction_T_max 1.0
_exptl_absorpt_correction_T_min 0.6
_exptl_absorpt_correction_type multi-scan
_exptl_crystal_colour Black
_exptl_crystal_density_diffrn 1.549
_exptl_crystal_density_meas ?
_exptl_crystal_density_method none
_exptl_crystal_description Rod
_exptl_crystal_F_000 3120
_exptl_crystal_size_max 0.2
_exptl_crystal_size_mid 0.2
_exptl_crystal_size_min 0.15
_refine_diff_density_max 1.070
_refine_diff_density_min -0.669
_refine_diff_density_rms 0.084
_refine_ls_extinction_method none
_refine_ls_goodness_of_fit_ref 1.087
_refine_ls_hydrogen_treatment mixed
_refine_ls_matrix_type full
_refine_ls_number_parameters 2155
_refine_ls_number_reflns 24026
_refine_ls_number_restraints 2003
_refine_ls_restrained_S_all 1.088
_refine_ls_R_factor_all 0.1624
_refine_ls_R_factor_gt 0.1021
_refine_ls_shift/su_max 0.014
_refine_ls_shift/su_mean 0.000
_refine_ls_structure_factor_coef Fsqd
_refine_ls_weighting_details 'w=1/[\s^2^(Fo^2^)+(0.1453P)^2^+9.5890P] where P=(Fo^2^+2Fc^2^)/3'
_refine_ls_weighting_scheme calc
_refine_ls_wR_factor_gt 0.2605
_refine_ls_wR_factor_ref 0.2921
_reflns_Friedel_coverage 0.000
_reflns_number_gt 14557
_reflns_number_total 24026
_reflns_threshold_expression 'I > 2\s(I)'
_cod_data_source_file c9ce01001g2.cif
_cod_data_source_block I
_cod_depositor_comments
;
The following automatic conversions were performed:

'_exptl_crystal_density_meas' value 'none' was changed to '?' - the
value is perceived as not measured.

Automatic conversion script
Id: cif_fix_values 4973 2017-02-22 13:04:09Z antanas 
;
_cod_database_code 7234569
_shelx_shelxl_version_number 2014/7
_shelx_space_group_comment
;
The symmetry employed for this shelxl refinement is uniquely defined
by the following loop, which should always be used as a source of
symmetry information in preference to the above space-group names.
They are only intended as comments.
;

loop_
_space_group_symop_operation_xyz
'x, y, z'
'-x, -y, -z'

loop_
_atom_site_label
_atom_site_type_symbol
_atom_site_fract_x
_atom_site_fract_y
_atom_site_fract_z
_atom_site_U_iso_or_equiv
_atom_site_adp_type
_atom_site_occupancy
_atom_site_site_symmetry_order
_atom_site_calc_flag
_atom_site_refinement_flags_posn
_atom_site_refinement_flags_adp
S1 S 0.07437(11) 0.66307(8) 0.62254(9) 0.0651(5) Uani 1 1 d . U
S2 S 0.11713(11) 0.81611(8) 0.58468(8) 0.0652(5) Uani 1 1 d . U
S3 S 0.47450(17) 0.61607(12) 0.14625(14) 0.1132(9) Uani 1 1 d . U
S4 S 0.5700(2) 0.5719(2) 0.00217(13) 0.1560(15) Uani 1 1 d . U
N1 N 0.4651(2) 0.02128(17) 0.84239(17) 0.0247(8) Uani 1 1 d D U
N2 N 0.6226(2) -0.04571(17) 0.80059(17) 0.0245(8) Uani 1 1 d . U
N3 N 0.5758(2) -0.12092(18) 0.93794(17) 0.0257(8) Uani 1 1 d D U
N4 N 0.4202(2) -0.04993(17) 0.98094(17) 0.0239(8) Uani 1 1 d . U
N5 N 0.2762(2) 0.45022(17) 0.61670(16) 0.0205(7) Uani 1 1 d D U
N6 N 0.0847(2) 0.45075(17) 0.81047(16) 0.0232(8) Uani 1 1 d D U
N7 N 0.1030(2) 0.49115(16) 0.66733(16) 0.0218(7) Uani 1 1 d . U
N8 N 0.2552(2) 0.40545(16) 0.75948(16) 0.0216(7) Uani 1 1 d . U
C1 C 0.5675(4) 0.2900(3) 0.5629(3) 0.0655(19) Uani 1 1 d . U
H1 H 0.5808 0.2528 0.5356 0.079 Uiso 1 1 calc R U
C2 C 0.6263(3) 0.3211(3) 0.5792(3) 0.0502(15) Uani 1 1 d . U
H2 H 0.6804 0.3064 0.5616 0.060 Uiso 1 1 calc R U
C3 C 0.6059(3) 0.3743(3) 0.6219(3) 0.0420(12) Uani 1 1 d . U
H3 H 0.6460 0.3950 0.6338 0.050 Uiso 1 1 calc R U
C4 C 0.5262(3) 0.3970(2) 0.6469(2) 0.0345(11) Uani 1 1 d . U
H4 H 0.5124 0.4328 0.6759 0.041 Uiso 1 1 calc R U
C5 C 0.4884(3) 0.3138(3) 0.5870(3) 0.0519(15) Uani 1 1 d . U
H5 H 0.4489 0.2933 0.5741 0.062 Uiso 1 1 calc R U
C6 C 0.4661(2) 0.3665(2) 0.6290(2) 0.0262(9) Uani 1 1 d . U
C7 C 0.3795(2) 0.3927(2) 0.6551(2) 0.0221(9) Uani 1 1 d . U
C8 C 0.3325(2) 0.3804(2) 0.7262(2) 0.0208(8) Uani 1 1 d . U
C9 C 0.3580(2) 0.3416(2) 0.7762(2) 0.0247(9) Uani 1 1 d . U
H9 H 0.4074 0.3186 0.7665 0.030 Uiso 1 1 calc R U
C10 C 0.2982(3) 0.3444(2) 0.8390(2) 0.0287(10) Uani 1 1 d . U
H10 H 0.2980 0.3242 0.8812 0.034 Uiso 1 1 calc R U
C11 C 0.2337(2) 0.3850(2) 0.8287(2) 0.0226(9) Uani 1 1 d . U
C12 C 0.1600(2) 0.40163(19) 0.88273(19) 0.0202(8) Uani 1 1 d . U
C13 C 0.1541(2) 0.3827(2) 0.95541(19) 0.0222(9) Uani 1 1 d . U
C14 C 0.0939(2) 0.3365(2) 1.0000(2) 0.0259(9) Uani 1 1 d . U
H14 H 0.0547 0.3190 0.9849 0.031 Uiso 1 1 calc R U
C15 C 0.0919(3) 0.3165(2) 1.0664(2) 0.0347(11) Uani 1 1 d . U
H15 H 0.0517 0.2855 1.0953 0.042 Uiso 1 1 calc R U
C16 C 0.1484(3) 0.3420(2) 1.0898(2) 0.0386(12) Uani 1 1 d . U
H16 H 0.1473 0.3278 1.1341 0.046 Uiso 1 1 calc R U
C17 C 0.2074(3) 0.3890(3) 1.0475(2) 0.0430(12) Uani 1 1 d . U
H17 H 0.2448 0.4076 1.0639 0.052 Uiso 1 1 calc R U
C18 C 0.2107(3) 0.4085(2) 0.9804(2) 0.0345(11) Uani 1 1 d . U
H18 H 0.2514 0.4393 0.9518 0.041 Uiso 1 1 calc R U
C19 C 0.0922(2) 0.43320(19) 0.87317(19) 0.0208(9) Uani 1 1 d . U
C20 C 0.0166(3) 0.4498(2) 0.9272(2) 0.0254(9) Uani 1 1 d . U
H20 H 0.0049 0.4447 0.9751 0.030 Uiso 1 1 calc R U
C21 C -0.0351(2) 0.4743(2) 0.8958(2) 0.0256(9) Uani 1 1 d . U
H21 H -0.0886 0.4890 0.9184 0.031 Uiso 1 1 calc R U
C22 C 0.0073(2) 0.4735(2) 0.8221(2) 0.0220(9) Uani 1 1 d . U
C23 C -0.0262(2) 0.4907(2) 0.7708(2) 0.0236(9) Uani 1 1 d . U
C24 C -0.1164(3) 0.5017(2) 0.7953(2) 0.0281(10) Uani 1 1 d . U
C25 C -0.1482(3) 0.5626(2) 0.7764(2) 0.0324(11) Uani 1 1 d . U
H25 H -0.1123 0.5973 0.7490 0.039 Uiso 1 1 calc R U
C26 C -0.2327(3) 0.5715(3) 0.7984(2) 0.0412(12) Uani 1 1 d . U
H26 H -0.2531 0.6122 0.7859 0.049 Uiso 1 1 calc R U
C27 C -0.2866(3) 0.5205(3) 0.8386(2) 0.0458(14) Uani 1 1 d . U
H27 H -0.3431 0.5267 0.8530 0.055 Uiso 1 1 calc R U
C28 C -0.2567(3) 0.4602(3) 0.8574(2) 0.0428(13) Uani 1 1 d . U
H28 H -0.2931 0.4256 0.8843 0.051 Uiso 1 1 calc R U
C29 C -0.1723(3) 0.4509(3) 0.8364(2) 0.0337(11) Uani 1 1 d . U
H29 H -0.1527 0.4103 0.8499 0.040 Uiso 1 1 calc R U
C30 C 0.0196(2) 0.4952(2) 0.6980(2) 0.0214(9) Uani 1 1 d . U
C31 C 0.6330(3) -0.0088(2) 0.7386(2) 0.0253(9) Uani 1 1 d . U
C32 C 0.0464(2) 0.5061(2) 0.5826(2) 0.0258(9) Uani 1 1 d . U
H32 H 0.0421 0.5114 0.5390 0.031 Uiso 1 1 calc R U
C33 C 0.1219(3) 0.4986(2) 0.5962(2) 0.0242(9) Uani 1 1 d . U
C34 C -0.0161(2) 0.5040(2) 0.6453(2) 0.0244(9) Uani 1 1 d . U
H197 H -0.0719 0.5075 0.6531 0.029 Uiso 1 1 calc R U
C35 C 0.1835(3) 0.5780(2) 0.4505(2) 0.0297(10) Uani 1 1 d . U
H35 H 0.1606 0.6093 0.4838 0.036 Uiso 1 1 calc R U
C36 C 0.1921(3) 0.5946(3) 0.3817(2) 0.0382(12) Uani 1 1 d . U
H36 H 0.1748 0.6368 0.3694 0.046 Uiso 1 1 calc R U
C37 C 0.2263(3) 0.5491(3) 0.3315(2) 0.0396(12) Uani 1 1 d . U
H37 H 0.2330 0.5607 0.2852 0.048 Uiso 1 1 calc R U
C38 C 0.2505(3) 0.4859(3) 0.3505(2) 0.0379(12) Uani 1 1 d . U
H38 H 0.2725 0.4545 0.3172 0.046 Uiso 1 1 calc R U
C39 C 0.2420(3) 0.4694(2) 0.4190(2) 0.0317(10) Uani 1 1 d . U
H39 H 0.2587 0.4269 0.4312 0.038 Uiso 1 1 calc R U
C40 C 0.2087(2) 0.5153(2) 0.4703(2) 0.0238(9) Uani 1 1 d . U
C41 C 0.2010(2) 0.4975(2) 0.5440(2) 0.0226(9) Uani 1 1 d . U
C42 C 0.2724(3) 0.4775(2) 0.55478(19) 0.0236(9) Uani 1 1 d . U
C43 C 0.3543(3) 0.4756(2) 0.5029(2) 0.0284(10) Uani 1 1 d . U
H43 H 0.3709 0.4925 0.4564 0.034 Uiso 1 1 calc R U
C44 C 0.4030(2) 0.4450(2) 0.5338(2) 0.0257(9) Uani 1 1 d . U
H44 H 0.4589 0.4365 0.5120 0.031 Uiso 1 1 calc R U
C45 C 0.3536(2) 0.4279(2) 0.60594(19) 0.0200(8) Uani 1 1 d . U
C46 C 0.3638(3) -0.2613(3) 1.2472(2) 0.0421(13) Uani 1 1 d . U
H46 H 0.3416 -0.2865 1.2901 0.051 Uiso 1 1 calc R U
C47 C 0.4374(3) -0.2254(2) 1.2296(2) 0.0397(12) Uani 1 1 d . U
H47 H 0.4650 -0.2267 1.2604 0.048 Uiso 1 1 calc R U
C48 C 0.4697(3) -0.1872(2) 1.1656(2) 0.0308(10) Uani 1 1 d . U
H48 H 0.5196 -0.1637 1.1536 0.037 Uiso 1 1 calc R U
C49 C 0.4289(2) -0.1835(2) 1.1192(2) 0.0253(9) Uani 1 1 d . U
C50 C 0.3547(3) -0.2210(2) 1.1378(2) 0.0323(10) Uani 1 1 d . U
H50 H 0.3265 -0.2196 1.1075 0.039 Uiso 1 1 calc R U
C51 C 0.4603(3) -0.1405(2) 1.0519(2) 0.0251(9) Uani 1 1 d . U
C52 C 0.4097(3) -0.0880(2) 1.0428(2) 0.0247(9) Uani 1 1 d . U
C53 C 0.3349(3) -0.0670(2) 1.0970(2) 0.0278(10) Uani 1 1 d . U
H53 H 0.3144 -0.0837 1.1438 0.033 Uiso 1 1 calc R U
C54 C 0.3007(3) -0.0190(2) 1.0672(2) 0.0285(10) Uani 1 1 d . U
H54 H 0.2521 0.0038 1.0895 0.034 Uiso 1 1 calc R U
C55 C 0.3534(3) -0.0091(2) 0.9937(2) 0.0241(9) Uani 1 1 d . U
C56 C 0.3347(3) 0.0322(2) 0.9433(2) 0.0253(9) Uani 1 1 d . U
C57 C 0.1789(3) 0.0266(3) 0.9929(2) 0.0335(11) Uani 1 1 d . U
H57 H 0.1809 -0.0207 0.9986 0.040 Uiso 1 1 calc R U
C58 C 0.2525(3) 0.0655(2) 0.9651(2) 0.0279(10) Uani 1 1 d . U
C59 C 0.1039(3) 0.0582(3) 1.0117(2) 0.0454(13) Uani 1 1 d . U
H59 H 0.0555 0.0322 1.0300 0.054 Uiso 1 1 calc R U
C60 C 0.1002(3) 0.1287(3) 1.0035(2) 0.0500(15) Uani 1 1 d . U
H60 H 0.0494 0.1499 1.0170 0.060 Uiso 1 1 calc R U
C61 C 0.1716(4) 0.1670(3) 0.9756(3) 0.0488(14) Uani 1 1 d . U
H61 H 0.1691 0.2142 0.9694 0.059 Uiso 1 1 calc R U
C62 C 0.2469(3) 0.1361(2) 0.9566(2) 0.0357(11) Uani 1 1 d . U
H62 H 0.2949 0.1627 0.9378 0.043 Uiso 1 1 calc R U
C63 C 0.3864(3) 0.0435(2) 0.8729(2) 0.0249(9) Uani 1 1 d . U
C64 C 0.3656(3) 0.0805(2) 0.8186(2) 0.0283(10) Uani 1 1 d . U
H64 H 0.3155 0.1009 0.8244 0.034 Uiso 1 1 calc R U
C65 C 0.4313(3) 0.0801(2) 0.7585(2) 0.0324(10) Uani 1 1 d . U
H65 H 0.4349 0.1005 0.7153 0.039 Uiso 1 1 calc R U
C66 C 0.4947(3) 0.0431(2) 0.7724(2) 0.0261(9) Uani 1 1 d . U
C67 C 0.5742(3) 0.0314(2) 0.7244(2) 0.0269(10) Uani 1 1 d . U
C68 C 0.5961(3) 0.0613(2) 0.6511(2) 0.0342(11) Uani 1 1 d . U
C69 C 0.6584(3) 0.1118(2) 0.6243(3) 0.0486(14) Uani 1 1 d . U
H69 H 0.6832 0.1286 0.6528 0.058 Uiso 1 1 calc R U
C70 C 0.6824(5) 0.1365(3) 0.5547(4) 0.078(2) Uani 1 1 d . U
H70 H 0.7241 0.1695 0.5366 0.094 Uiso 1 1 calc R U
C71 C 0.6458(6) 0.1130(4) 0.5119(3) 0.092(3) Uani 1 1 d . U
H71 H 0.6625 0.1298 0.4653 0.110 Uiso 1 1 calc R U
C72 C 0.5854(5) 0.0654(4) 0.5386(3) 0.078(2) Uani 1 1 d . U
H72 H 0.5603 0.0498 0.5098 0.094 Uiso 1 1 calc R U
C73 C 0.5592(4) 0.0388(3) 0.6078(3) 0.0495(14) Uani 1 1 d . U
H73 H 0.5171 0.0061 0.6248 0.059 Uiso 1 1 calc R U
C74 C 0.7141(3) -0.0209(2) 0.6882(2) 0.0289(10) Uani 1 1 d . U
H74 H 0.7370 -0.0014 0.6425 0.035 Uiso 1 1 calc R U
C75 C 0.7502(3) -0.0656(2) 0.7197(2) 0.0291(10) Uani 1 1 d . U
H75 H 0.8030 -0.0828 0.6997 0.035 Uiso 1 1 calc R U
C76 C 0.6926(3) -0.0821(2) 0.7902(2) 0.0246(9) Uani 1 1 d . U
C77 C 0.7058(2) -0.1316(2) 0.8373(2) 0.0235(9) Uani 1 1 d . U
C78 C 0.7875(3) -0.1657(2) 0.8130(2) 0.0268(10) Uani 1 1 d . U
C79 C 0.8464(3) -0.1502(2) 0.8399(2) 0.0295(10) Uani 1 1 d . U
H79 H 0.8331 -0.1214 0.8761 0.035 Uiso 1 1 calc R U
C80 C 0.9239(3) -0.1766(2) 0.8140(2) 0.0352(11) Uani 1 1 d . U
H80 H 0.9629 -0.1652 0.8322 0.042 Uiso 1 1 calc R U
C81 C 0.9442(3) -0.2203(3) 0.7605(2) 0.0392(12) Uani 1 1 d . U
H81 H 0.9968 -0.2382 0.7426 0.047 Uiso 1 1 calc R U
C82 C 0.8852(3) -0.2371(3) 0.7340(2) 0.0407(12) Uani 1 1 d . U
H82 H 0.8981 -0.2669 0.6987 0.049 Uiso 1 1 calc R U
C83 C 0.8079(3) -0.2099(2) 0.7596(2) 0.0346(11) Uani 1 1 d . U
H83 H 0.7689 -0.2210 0.7412 0.041 Uiso 1 1 calc R U
C84 C 0.6485(3) -0.1516(2) 0.9043(2) 0.0266(9) Uani 1 1 d . U
C85 C 0.6557(3) -0.2093(2) 0.9482(2) 0.0282(10) Uani 1 1 d . U
H85 H 0.6997 -0.2391 0.9381 0.034 Uiso 1 1 calc R U
C86 C 0.5872(3) -0.2128(2) 1.0069(2) 0.0305(10) Uani 1 1 d . U
H86 H 0.5751 -0.2458 1.0441 0.037 Uiso 1 1 calc R U
C87 C 0.5365(3) -0.1567(2) 1.0016(2) 0.0256(9) Uani 1 1 d . U
C88 C 0.3235(3) -0.2598(2) 1.2010(2) 0.0391(12) Uani 1 1 d . U
H88 H 0.2749 -0.2851 1.2124 0.047 Uiso 1 1 calc R U
C89 C 0.2578(5) 0.8812(3) 0.7547(4) 0.077(2) Uani 1 1 d . U
C90 C 0.1800(4) 0.8408(4) 0.7783(4) 0.071(2) Uani 1 1 d . U
C91 C 0.2883(5) 0.9025(3) 0.7999(4) 0.0675(18) Uani 1 1 d . U
C92 C 0.2432(5) 0.8862(3) 0.8754(4) 0.078(2) Uani 1 1 d . U
C93 C 0.1726(5) 0.8509(4) 0.8967(4) 0.077(2) Uani 1 1 d . U
C94 C 0.1396(5) 0.8284(4) 0.8477(5) 0.084(2) Uani 1 1 d . U
C95 C 0.1923(5) 0.7929(4) 0.7275(4) 0.079(2) Uani 1 1 d . U
C96 C 0.2745(5) 0.8038(4) 0.6732(4) 0.0716(19) Uani 1 1 d . U
C97 C 0.3137(5) 0.8572(3) 0.6893(3) 0.0681(19) Uani 1 1 d . U
C98 C 0.3993(5) 0.8606(3) 0.6715(3) 0.0629(18) Uani 1 1 d . U
C99 C 0.4312(5) 0.8824(3) 0.7232(4) 0.071(2) Uani 1 1 d . U
C100 C 0.3728(5) 0.9009(3) 0.7877(4) 0.0695(19) Uani 1 1 d . U
C101 C 0.3025(5) 0.8717(3) 0.9068(4) 0.073(2) Uani 1 1 d . U
C102 C 0.3848(5) 0.8808(3) 0.8502(4) 0.074(2) Uani 1 1 d . U
C103 C 0.5064(5) 0.8550(3) 0.7214(5) 0.078(2) Uani 1 1 d . U
C104 C 0.2889(6) 0.8220(4) 0.9589(4) 0.080(2) Uani 1 1 d . U
C106 C 0.2134(6) 0.7824(4) 0.9828(3) 0.083(2) Uani 1 1 d . U
C107 C 0.1951(4) 0.6585(3) 0.9831(3) 0.069(2) Uani 1 1 d . U
C108 C 0.4456(5) 0.8132(4) 0.6251(3) 0.080(2) Uani 1 1 d . U
C109 C 0.1147(4) 0.7410(5) 0.9359(5) 0.088(3) Uani 1 1 d . U
C110 C 0.1053(4) 0.7604(4) 0.8728(5) 0.080(2) Uani 1 1 d . U
C111 C 0.1156(4) 0.7121(4) 0.8211(5) 0.079(2) Uani 1 1 d . U
C112 C 0.1601(5) 0.7299(4) 0.7497(5) 0.083(2) Uani 1 1 d . U
C113 C 0.4050(6) 0.7574(4) 0.6083(3) 0.080(2) Uani 1 1 d . U
C114 C 0.3187(6) 0.7488(4) 0.6379(4) 0.078(2) Uani 1 1 d . U
C115 C 0.5224(6) 0.7897(5) 0.6252(4) 0.101(3) Uani 1 1 d . U
C116 C 0.5503(4) 0.8106(4) 0.6709(5) 0.090(3) Uani 1 1 d . U
C117 C 0.5166(4) 0.8335(4) 0.7883(6) 0.093(3) Uani 1 1 d . U
C118 C 0.4509(4) 0.8435(3) 0.8517(4) 0.0679(18) Uani 1 1 d . U
C119 C 0.4347(6) 0.7860(4) 0.9099(5) 0.087(2) Uani 1 1 d . U
C120 C 0.3556(6) 0.7770(4) 0.9585(4) 0.081(2) Uani 1 1 d . U
C121 C 0.5686(4) 0.7797(5) 0.7744(6) 0.096(3) Uani 1 1 d . U
C122 C 0.5938(4) 0.7590(4) 0.7057(6) 0.100(3) Uani 1 1 d . U
C123 C 0.5304(6) 0.7156(4) 0.6061(4) 0.099(3) Uani 1 1 d . U
C124 C 0.4576(6) 0.6987(4) 0.5971(3) 0.076(2) Uani 1 1 d . U
C125 C 0.2800(6) 0.6785(4) 0.6642(4) 0.081(2) Uani 1 1 d . U
C126 C 0.2045(5) 0.6724(4) 0.7181(4) 0.0728(19) Uani 1 1 d . U
C127 C 0.1346(3) 0.6428(4) 0.8369(4) 0.0645(18) Uani 1 1 d . U
C128 C 0.1882(4) 0.6163(4) 0.7757(4) 0.074(2) Uani 1 1 d . U
C129 C 0.1414(3) 0.6250(3) 0.9002(3) 0.0614(17) Uani 1 1 d . U
C130 C 0.1309(4) 0.6763(4) 0.9503(4) 0.083(2) Uani 1 1 d . U
C131 C 0.3331(6) 0.6238(4) 0.6561(4) 0.079(2) Uani 1 1 d . U
C132 C 0.4218(5) 0.6363(4) 0.6190(3) 0.075(2) Uani 1 1 d . U
C133 C 0.2342(6) 0.7116(5) 0.9971(3) 0.092(3) Uani 1 1 d . U
C134 C 0.3185(6) 0.7079(5) 0.9842(3) 0.083(2) Uani 1 1 d . U
C135 C 0.6014(4) 0.6958(5) 0.6866(5) 0.093(3) Uani 1 1 d . U
C136 C 0.4849(6) 0.7296(4) 0.8950(5) 0.093(3) Uani 1 1 d . U
C137 C 0.4501(5) 0.6616(4) 0.9188(4) 0.073(2) Uani 1 1 d . U
C138 C 0.3636(5) 0.6491(4) 0.9581(3) 0.0687(19) Uani 1 1 d . U
C139 C 0.2386(4) 0.5998(3) 0.9520(3) 0.0561(16) Uani 1 1 d . U
C140 C 0.2066(4) 0.5795(3) 0.9019(3) 0.0573(16) Uani 1 1 d . U
C141 C 0.5326(5) 0.6045(4) 0.6598(4) 0.074(2) Uani 1 1 d . U
C142 C 0.4615(5) 0.5847(3) 0.6540(3) 0.068(2) Uani 1 1 d . U
C144 C 0.3195(4) 0.5708(3) 0.7098(3) 0.0521(15) Uani 1 1 d . U
C145 C 0.3964(5) 0.5483(3) 0.7087(3) 0.0677(19) Uani 1 1 d . U
C146 C 0.4075(5) 0.5299(3) 0.7688(3) 0.0647(18) Uani 1 1 d . U
C147 C 0.3385(4) 0.5334(2) 0.8353(3) 0.0502(14) Uani 1 1 d . U
C148 C 0.3700(4) 0.5536(3) 0.8846(3) 0.0529(15) Uani 1 1 d . U
C149 C 0.4579(5) 0.5646(3) 0.8510(4) 0.0677(18) Uani 1 1 d . U
C150 C 0.4838(4) 0.5489(3) 0.7770(4) 0.0634(18) Uani 1 1 d . U
C151 C 0.4961(5) 0.6155(4) 0.8673(4) 0.075(2) Uani 1 1 d . U
C152 C 0.5625(4) 0.6547(4) 0.8108(5) 0.079(2) Uani 1 1 d . U
C153 C 0.3229(4) 0.5929(3) 0.9402(3) 0.0564(16) Uani 1 1 d . U
C154 C 0.2592(4) 0.5514(3) 0.8396(3) 0.0516(15) Uani 1 1 d . U
C155 C 0.2473(4) 0.5708(3) 0.7746(4) 0.0626(17) Uani 1 1 d . U
C156 C 0.1559(5) 0.7954(4) 0.9534(4) 0.083(2) Uani 1 1 d . U
C158 C 0.5547(5) 0.7250(5) 0.8272(6) 0.090(3) Uani 1 1 d . U
C159 C 0.5847(4) 0.6383(5) 0.7417(6) 0.095(3) Uani 1 1 d . U
C160 C 0.5452(5) 0.5845(4) 0.7270(5) 0.094(3) Uani 1 1 d . U
C163 C 0.2450(5) 0.0680(5) 0.6996(5) 0.084(2) Uani 1 1 d . U
C164 C 0.1756(8) 0.0432(7) 0.7629(5) 0.132(4) Uani 1 1 d . U
C166 C 0.1227(5) 0.2566(4) 0.7980(4) 0.077(2) Uani 1 1 d . U
C173 C -0.0882(5) 0.1103(7) 0.8575(4) 0.112(3) Uani 1 1 d . U
C174 C 0.1148(8) -0.0031(5) 0.7519(8) 0.128(4) Uani 1 1 d . U
C182 C 0.2524(6) 0.0370(5) 0.6383(6) 0.105(3) Uani 1 1 d . U
C185 C 0.2493(11) 0.0531(8) 0.5184(6) 0.182(7) Uani 1 1 d . U
C186 C 0.2937(7) 0.0733(7) 0.5714(6) 0.117(3) Uani 1 1 d . U
C187 C 0.3139(5) 0.1397(10) 0.5674(7) 0.147(5) Uani 1 1 d . U
C191 C 0.1636(10) 0.1669(11) 0.4473(4) 0.156(6) Uani 1 1 d . U
C193 C 0.1196(6) 0.0493(6) 0.4944(5) 0.105(3) Uani 1 1 d . U
C198 C 0.1083(10) 0.2947(5) 0.5144(5) 0.140(4) Uani 1 1 d . U
C201 C -0.1502(4) 0.1391(6) 0.7580(5) 0.100(3) Uani 1 1 d . U
C202 C -0.1362(4) 0.1696(5) 0.6929(4) 0.083(2) Uani 1 1 d . U
C210 C 0.0426(8) 0.2462(6) 0.5048(4) 0.114(3) Uani 1 1 d . U
C211 C 0.0737(7) 0.1888(6) 0.4701(4) 0.107(3) Uani 1 1 d . U
C216 C -0.0530(7) 0.2709(5) 0.6202(5) 0.118(4) Uani 1 1 d . U
C217 C -0.1110(4) 0.2381(5) 0.6832(4) 0.079(2) Uani 1 1 d . U
C225 C 0.0969(3) 0.7392(3) 0.6024(2) 0.0443(13) Uani 1 1 d . U
C226 C 0.5682(4) 0.6698(5) 0.6371(5) 0.100(3) Uani 1 1 d . U
C227 C 0.0358(10) 0.0115(6) 0.8078(7) 0.135(4) Uani 1 1 d . U
C300 C 0.5220(4) 0.5941(3) 0.0741(4) 0.0640(17) Uani 1 1 d . U
C301 C 0.0914(6) 0.1981(5) 0.8430(4) 0.082(2) Uani 1 1 d . U
C302 C 0.0159(7) 0.1820(7) 0.8687(5) 0.126(4) Uani 1 1 d . U
C303 C -0.0151(8) 0.1086(7) 0.8734(4) 0.131(4) Uani 1 1 d . U
C304 C 0.0470(7) 0.0719(8) 0.8523(5) 0.129(4) Uani 1 1 d . U
C305 C 0.1362(8) 0.0792(8) 0.8158(6) 0.134(4) Uani 1 1 d . U
C306 C 0.1587(7) 0.1427(5) 0.8140(5) 0.107(3) Uani 1 1 d . U
C308 C -0.1346(3) 0.1967(4) 0.7988(4) 0.112(3) Uani 1 1 d G U
C310 C -0.1083(4) 0.2550(4) 0.7534(4) 0.113(3) Uani 1 1 d G U
C311 C -0.0471(5) 0.2970(3) 0.7575(4) 0.150(4) Uani 1 1 d G U
C312 C -0.0123(4) 0.2808(4) 0.8071(5) 0.137(5) Uani 1 1 d G U
C431 C -0.0386(5) 0.2225(5) 0.8525(3) 0.137(5) Uani 1 1 d G U
C430 C -0.0997(4) 0.1805(4) 0.8484(3) 0.219(9) Uani 1 1 d G U
C167 C 0.0737(8) 0.2969(4) 0.7782(5) 0.109(3) Uani 1 1 d . U
C313 C 0.1593(5) 0.3225(3) 0.5920(5) 0.137(4) Uani 1 1 d G U
C314 C 0.0895(6) 0.3202(3) 0.5750(4) 0.181(6) Uani 1 1 d G U
C315 C 0.0116(5) 0.3197(3) 0.6275(6) 0.120(4) Uani 1 1 d G U
C316 C 0.0033(5) 0.3215(3) 0.6969(5) 0.143(4) Uani 1 1 d G U
C509 C 0.0731(7) 0.3238(3) 0.7139(4) 0.192(6) Uani 1 1 d G U
C504 C 0.1511(6) 0.3243(3) 0.6614(5) 0.132(4) Uani 1 1 d G U
C320 C 0.2252(4) 0.1776(4) 0.7514(4) 0.0695(18) Uani 1 1 d . U
C321 C 0.2699(5) 0.1405(6) 0.6930(5) 0.100(3) Uani 1 1 d . U
C322 C 0.3030(5) 0.1746(8) 0.6275(6) 0.123(4) Uani 1 1 d . U
C323 C 0.2712(6) 0.2497(7) 0.6201(5) 0.126(4) Uani 1 1 d . U
C324 C 0.2198(6) 0.2776(4) 0.6782(4) 0.095(3) Uani 1 1 d . U
C325 C 0.2018(5) 0.2420(4) 0.7443(4) 0.082(2) Uani 1 1 d . U
C326 C -0.1040(4) 0.1294(5) 0.6318(4) 0.074(2) Uani 1 1 d . U
C327 C -0.0784(5) 0.0587(5) 0.6396(4) 0.097(3) Uani 1 1 d . U
C328 C -0.0108(7) 0.0345(5) 0.5838(6) 0.110(3) Uani 1 1 d . U
C329 C 0.0284(10) 0.0723(9) 0.5227(6) 0.155(5) Uani 1 1 d . U
C330 C 0.0054(8) 0.1319(7) 0.5122(6) 0.123(4) Uani 1 1 d . U
C331 C -0.0611(5) 0.1632(6) 0.5679(4) 0.095(3) Uani 1 1 d . U
C332 C 0.2329(9) 0.2917(6) 0.5479(7) 0.138(5) Uani 1 1 d . U
C333 C 0.2837(11) 0.2463(11) 0.5453(11) 0.227(9) Uani 1 1 d . U
C334 C 0.3044(8) 0.1873(9) 0.5118(9) 0.166(6) Uani 1 1 d . U
C335 C 0.2718(12) 0.1614(14) 0.4691(8) 0.185(8) Uani 1 1 d . U
C336 C 0.2070(13) 0.2158(11) 0.4548(6) 0.192(7) Uani 1 1 d . U
C337 C 0.1985(11) 0.2657(6) 0.4825(5) 0.158(6) Uani 1 1 d . U
C338 C 0.1144(8) -0.0212(3) 0.6896(4) 0.144(5) Uani 1 1 d G U
C339 C 0.1914(6) -0.0084(3) 0.6370(6) 0.118(3) Uani 1 1 d G U
C340 C 0.1985(5) 0.0028(3) 0.5677(5) 0.160(5) Uani 1 1 d G U
C341 C 0.1286(6) 0.0012(3) 0.5510(4) 0.167(5) Uani 1 1 d G U
C342 C 0.0516(5) -0.0116(3) 0.6035(5) 0.118(3) Uani 1 1 d G U
C343 C 0.0445(6) -0.0228(3) 0.6728(4) 0.149(5) Uani 1 1 d G U
C344 C -0.0278(10) 0.0069(6) 0.7946(6) 0.119(4) Uani 1 1 d D U
C345 C -0.0928(7) 0.0539(7) 0.8184(5) 0.117(4) Uani 1 1 d . U
C346 C -0.1244(6) 0.0666(7) 0.7646(5) 0.108(3) Uani 1 1 d . U
C347 C -0.0863(7) 0.0321(6) 0.7053(6) 0.118(4) Uani 1 1 d . U
C348 C -0.0218(10) -0.0099(5) 0.7238(8) 0.159(5) Uani 1 1 d D U
C411 C 0.2544(8) 0.0991(13) 0.4765(8) 0.155(6) Uani 1 1 d . U
C415 C 0.1617(13) 0.0993(11) 0.4601(6) 0.193(7) Uani 1 1 d . U
C424 C -0.0333(6) 0.2346(5) 0.5611(4) 0.100(3) Uani 1 1 d . U
H201 H 0.126(5) 0.454(5) 0.768(3) 0.151 Uiso 1 1 d D U
H200 H 0.234(4) 0.450(5) 0.655(3) 0.151 Uiso 1 1 d D U
H203 H 0.498(5) -0.001(5) 0.858(5) 0.151 Uiso 1 1 d D U
H202 H 0.558(6) -0.083(3) 0.923(5) 0.151 Uiso 1 1 d D U

loop_
_atom_site_aniso_label
_atom_site_aniso_U_11
_atom_site_aniso_U_22
_atom_site_aniso_U_33
_atom_site_aniso_U_23
_atom_site_aniso_U_13
_atom_site_aniso_U_12
S1 0.0759(11) 0.0408(8) 0.0708(10) -0.0235(7) -0.0147(8) 0.0030(7)
S2 0.0777(12) 0.0540(9) 0.0605(9) 0.0068(7) -0.0234(8) -0.0110(8)
S3 0.130(2) 0.0767(14) 0.131(2) -0.0446(13) -0.0410(16) 0.0389(14)
S4 0.162(3) 0.222(4) 0.0688(14) 0.0142(17) -0.0326(16) 0.102(3)
N1 0.0213(19) 0.0235(19) 0.0292(18) -0.0043(14) -0.0088(15) 0.0035(14)
N2 0.0253(19) 0.0226(18) 0.0254(17) -0.0030(14) -0.0090(15) 0.0033(15)
N3 0.0189(19) 0.030(2) 0.0275(18) -0.0032(15) -0.0071(15) 0.0036(15)
N4 0.0195(18) 0.0242(18) 0.0288(17) -0.0007(14) -0.0101(14) 0.0034(14)
N5 0.0175(18) 0.0225(18) 0.0227(16) -0.0047(13) -0.0084(14) 0.0058(14)
N6 0.024(2) 0.0230(18) 0.0230(17) -0.0044(14) -0.0085(14) 0.0065(15)
N7 0.0202(18) 0.0197(17) 0.0241(16) -0.0045(13) -0.0062(14) 0.0087(14)
N8 0.0198(18) 0.0210(17) 0.0231(16) -0.0065(13) -0.0061(14) 0.0030(14)
C1 0.057(4) 0.094(5) 0.069(4) -0.059(3) -0.042(3) 0.053(4)
C2 0.022(3) 0.088(4) 0.038(3) -0.010(3) -0.009(2) 0.028(3)
C3 0.021(2) 0.044(3) 0.058(3) 0.001(2) -0.011(2) 0.007(2)
C4 0.023(2) 0.033(3) 0.049(3) -0.005(2) -0.016(2) 0.0049(19)
C5 0.043(3) 0.066(4) 0.064(3) -0.037(3) -0.034(3) 0.026(3)
C6 0.019(2) 0.035(2) 0.0225(19) -0.0046(17) -0.0048(17) 0.0080(18)
C7 0.018(2) 0.023(2) 0.027(2) -0.0070(16) -0.0101(17) 0.0092(16)
C8 0.015(2) 0.023(2) 0.027(2) -0.0055(16) -0.0102(16) 0.0056(16)
C9 0.014(2) 0.028(2) 0.032(2) -0.0011(17) -0.0101(17) 0.0120(17)
C10 0.023(2) 0.033(2) 0.029(2) 0.0002(18) -0.0092(18) 0.0073(18)
C11 0.023(2) 0.020(2) 0.027(2) -0.0044(16) -0.0105(17) 0.0008(17)
C12 0.020(2) 0.017(2) 0.0228(19) -0.0020(15) -0.0075(16) 0.0015(16)
C13 0.021(2) 0.021(2) 0.0227(19) -0.0049(15) -0.0058(17) 0.0079(17)
C14 0.014(2) 0.032(2) 0.030(2) 0.0014(17) -0.0071(17) 0.0044(17)
C15 0.023(2) 0.044(3) 0.030(2) 0.006(2) -0.0041(19) 0.003(2)
C16 0.049(3) 0.039(3) 0.026(2) 0.0005(19) -0.012(2) 0.009(2)
C17 0.057(3) 0.045(3) 0.034(2) 0.002(2) -0.025(2) -0.006(3)
C18 0.044(3) 0.033(3) 0.029(2) 0.0042(18) -0.018(2) -0.005(2)
C19 0.021(2) 0.017(2) 0.0235(19) -0.0016(15) -0.0080(16) 0.0002(16)
C20 0.022(2) 0.029(2) 0.0211(19) -0.0067(16) -0.0035(17) 0.0090(18)
C21 0.016(2) 0.032(2) 0.026(2) -0.0084(17) -0.0030(17) 0.0115(17)
C22 0.014(2) 0.023(2) 0.025(2) -0.0039(16) -0.0029(16) 0.0056(16)
C23 0.020(2) 0.025(2) 0.026(2) -0.0056(16) -0.0078(17) 0.0090(17)
C24 0.020(2) 0.040(3) 0.0222(19) -0.0075(18) -0.0051(17) 0.0086(19)
C25 0.032(3) 0.042(3) 0.025(2) -0.0108(18) -0.0127(19) 0.017(2)
C26 0.031(3) 0.061(3) 0.037(3) -0.021(2) -0.017(2) 0.026(2)
C27 0.017(2) 0.089(4) 0.035(3) -0.027(3) -0.010(2) 0.022(3)
C28 0.025(3) 0.071(4) 0.030(2) -0.010(2) -0.006(2) 0.005(2)
C29 0.028(3) 0.047(3) 0.025(2) -0.0039(19) -0.0090(19) 0.008(2)
C30 0.016(2) 0.021(2) 0.029(2) -0.0056(16) -0.0099(17) 0.0083(16)
C31 0.028(2) 0.023(2) 0.026(2) -0.0018(16) -0.0106(18) 0.0034(18)
C32 0.019(2) 0.030(2) 0.026(2) -0.0059(17) -0.0059(17) 0.0066(17)
C33 0.025(2) 0.019(2) 0.025(2) -0.0031(16) -0.0049(17) 0.0082(17)
C34 0.015(2) 0.027(2) 0.032(2) -0.0051(17) -0.0090(17) 0.0084(17)
C35 0.017(2) 0.037(3) 0.031(2) 0.0008(18) -0.0055(18) 0.0098(18)
C36 0.025(2) 0.049(3) 0.040(3) 0.010(2) -0.013(2) 0.008(2)
C37 0.019(2) 0.073(4) 0.028(2) 0.000(2) -0.0104(19) 0.009(2)
C38 0.025(2) 0.062(3) 0.028(2) -0.013(2) -0.0099(19) 0.011(2)
C39 0.029(2) 0.039(3) 0.027(2) -0.0037(18) -0.0109(19) 0.009(2)
C40 0.011(2) 0.033(2) 0.027(2) -0.0014(17) -0.0071(16) 0.0084(17)
C41 0.024(2) 0.019(2) 0.0246(19) -0.0030(15) -0.0090(17) 0.0073(17)
C42 0.028(2) 0.020(2) 0.0218(19) 0.0005(15) -0.0081(17) 0.0041(17)
C43 0.022(2) 0.035(2) 0.025(2) -0.0020(17) -0.0048(18) 0.0062(19)
C44 0.011(2) 0.036(2) 0.028(2) -0.0086(17) -0.0036(17) 0.0081(17)
C45 0.014(2) 0.022(2) 0.0250(19) -0.0047(16) -0.0083(16) 0.0045(16)
C46 0.037(3) 0.043(3) 0.035(2) 0.008(2) -0.004(2) 0.013(2)
C47 0.053(3) 0.039(3) 0.028(2) -0.0023(19) -0.015(2) 0.016(2)
C48 0.031(2) 0.033(2) 0.028(2) -0.0054(18) -0.0098(19) 0.0043(19)
C49 0.019(2) 0.030(2) 0.026(2) -0.0031(17) -0.0072(17) 0.0103(17)
C50 0.018(2) 0.042(3) 0.034(2) 0.0046(19) -0.0083(18) 0.0053(19)
C51 0.022(2) 0.027(2) 0.026(2) -0.0032(17) -0.0086(17) 0.0003(17)
C52 0.023(2) 0.025(2) 0.026(2) -0.0042(16) -0.0094(17) 0.0034(17)
C53 0.023(2) 0.031(2) 0.028(2) -0.0016(17) -0.0087(18) 0.0042(18)
C54 0.020(2) 0.033(2) 0.033(2) -0.0087(18) -0.0092(18) 0.0073(18)
C55 0.023(2) 0.022(2) 0.028(2) -0.0031(16) -0.0103(17) 0.0042(17)
C56 0.027(2) 0.024(2) 0.029(2) -0.0047(17) -0.0142(18) 0.0053(18)
C57 0.023(2) 0.045(3) 0.030(2) -0.0064(19) -0.0076(19) 0.008(2)
C58 0.028(2) 0.032(2) 0.029(2) -0.0107(17) -0.0144(18) 0.0143(19)
C59 0.034(3) 0.068(4) 0.031(2) -0.005(2) -0.009(2) 0.011(3)
C60 0.039(3) 0.080(4) 0.032(2) -0.013(3) -0.014(2) 0.037(3)
C61 0.061(4) 0.050(3) 0.039(3) -0.018(2) -0.022(3) 0.033(3)
C62 0.039(3) 0.036(3) 0.036(2) -0.012(2) -0.017(2) 0.014(2)
C63 0.021(2) 0.023(2) 0.033(2) -0.0040(17) -0.0132(18) 0.0058(17)
C64 0.025(2) 0.029(2) 0.034(2) -0.0038(18) -0.0151(19) 0.0111(18)
C65 0.035(3) 0.032(2) 0.031(2) -0.0031(18) -0.013(2) 0.010(2)
C66 0.027(2) 0.023(2) 0.028(2) -0.0002(16) -0.0102(18) 0.0027(18)
C67 0.033(2) 0.021(2) 0.026(2) -0.0013(16) -0.0107(18) 0.0029(18)
C68 0.036(3) 0.031(2) 0.028(2) 0.0006(18) -0.004(2) 0.014(2)
C69 0.051(3) 0.030(3) 0.046(3) 0.006(2) 0.002(2) 0.010(2)
C70 0.091(5) 0.044(4) 0.054(4) 0.021(3) 0.020(4) 0.022(3)
C71 0.145(8) 0.067(5) 0.031(3) 0.013(3) -0.001(4) 0.047(5)
C72 0.126(6) 0.076(5) 0.037(3) -0.004(3) -0.037(4) 0.044(5)
C73 0.068(4) 0.051(3) 0.035(3) 0.000(2) -0.026(3) 0.016(3)
C74 0.028(2) 0.027(2) 0.026(2) 0.0006(17) -0.0051(18) 0.0066(19)
C75 0.018(2) 0.034(2) 0.031(2) -0.0056(18) -0.0046(18) 0.0040(18)
C76 0.023(2) 0.028(2) 0.0229(19) -0.0060(16) -0.0084(17) 0.0026(18)
C77 0.015(2) 0.030(2) 0.029(2) -0.0050(17) -0.0120(17) 0.0065(17)
C78 0.022(2) 0.027(2) 0.027(2) 0.0011(17) -0.0054(18) 0.0042(18)
C79 0.028(2) 0.029(2) 0.030(2) 0.0008(18) -0.0103(19) 0.0036(19)
C80 0.026(3) 0.038(3) 0.039(2) 0.008(2) -0.011(2) 0.002(2)
C81 0.023(2) 0.049(3) 0.035(2) 0.006(2) -0.001(2) 0.019(2)
C82 0.042(3) 0.047(3) 0.030(2) -0.008(2) -0.009(2) 0.019(2)
C83 0.032(3) 0.043(3) 0.031(2) -0.004(2) -0.013(2) 0.007(2)
C84 0.019(2) 0.035(2) 0.028(2) -0.0055(18) -0.0107(18) 0.0067(18)
C85 0.020(2) 0.031(2) 0.033(2) -0.0002(18) -0.0091(18) 0.0089(18)
C86 0.027(2) 0.031(2) 0.033(2) 0.0010(18) -0.0114(19) 0.0087(19)
C87 0.020(2) 0.032(2) 0.026(2) -0.0013(17) -0.0102(17) 0.0017(18)
C88 0.022(2) 0.042(3) 0.044(3) 0.009(2) -0.003(2) 0.006(2)
C89 0.091(6) 0.042(4) 0.098(5) 0.008(4) -0.040(5) 0.029(4)
C90 0.046(4) 0.080(5) 0.085(5) 0.003(4) -0.023(4) 0.029(3)
C91 0.073(5) 0.028(3) 0.100(5) -0.002(3) -0.031(4) 0.013(3)
C92 0.089(6) 0.037(4) 0.091(5) -0.025(3) -0.012(4) 0.032(4)
C93 0.064(5) 0.061(4) 0.106(6) -0.043(4) -0.027(4) 0.042(4)
C94 0.060(4) 0.070(5) 0.122(7) -0.022(5) -0.032(5) 0.041(4)
C95 0.090(5) 0.071(5) 0.105(6) 0.004(4) -0.072(5) 0.014(4)
C96 0.094(5) 0.060(4) 0.072(4) 0.014(3) -0.048(4) 0.019(4)
C97 0.091(5) 0.038(3) 0.070(4) 0.018(3) -0.028(4) 0.012(3)
C98 0.090(5) 0.030(3) 0.060(4) 0.014(3) -0.021(4) 0.002(3)
C99 0.082(5) 0.027(3) 0.086(5) 0.008(3) -0.012(4) -0.014(3)
C100 0.110(6) 0.020(3) 0.080(4) -0.006(3) -0.036(4) -0.005(3)
C101 0.084(5) 0.046(4) 0.086(5) -0.047(4) -0.022(4) 0.014(4)
C102 0.099(6) 0.029(3) 0.107(5) -0.025(3) -0.049(5) -0.005(3)
C103 0.068(5) 0.045(4) 0.111(6) 0.001(4) -0.022(4) -0.027(3)
C104 0.110(6) 0.071(5) 0.071(4) -0.054(4) -0.038(4) 0.029(5)
C106 0.108(7) 0.067(5) 0.045(3) -0.029(3) 0.010(4) 0.016(5)
C107 0.073(5) 0.062(4) 0.038(3) 0.002(3) 0.016(3) -0.004(4)
C108 0.099(6) 0.059(4) 0.046(3) 0.019(3) 0.010(4) 0.018(4)
C109 0.024(3) 0.100(6) 0.105(6) -0.025(5) 0.017(4) 0.016(4)
C110 0.021(3) 0.073(5) 0.137(7) -0.008(5) -0.019(4) 0.018(3)
C111 0.029(3) 0.086(5) 0.134(7) 0.013(5) -0.049(4) 0.000(3)
C112 0.076(5) 0.075(5) 0.132(7) -0.002(5) -0.081(5) 0.003(4)
C113 0.150(8) 0.055(4) 0.036(3) -0.002(3) -0.034(4) 0.024(5)
C114 0.126(7) 0.073(5) 0.055(4) 0.009(3) -0.059(4) 0.011(5)
C115 0.094(7) 0.087(6) 0.065(5) 0.016(4) 0.032(5) -0.015(5)
C116 0.044(4) 0.072(5) 0.114(7) 0.002(5) 0.015(4) -0.029(4)
C117 0.048(4) 0.066(5) 0.169(8) -0.045(5) -0.038(5) -0.012(4)
C118 0.064(4) 0.048(4) 0.111(5) -0.028(4) -0.050(4) -0.007(3)
C119 0.110(6) 0.078(5) 0.120(6) -0.048(5) -0.091(6) 0.014(5)
C120 0.125(7) 0.074(5) 0.067(4) -0.040(4) -0.057(5) 0.007(5)
C121 0.031(4) 0.096(6) 0.166(8) -0.034(6) -0.039(5) -0.011(4)
C122 0.016(3) 0.069(5) 0.176(8) -0.029(5) 0.013(4) -0.007(3)
C123 0.084(6) 0.079(5) 0.063(4) 0.009(4) 0.051(4) 0.016(5)
C124 0.098(6) 0.076(5) 0.031(3) -0.006(3) 0.003(3) 0.010(4)
C125 0.125(7) 0.070(5) 0.092(5) -0.032(4) -0.085(5) 0.022(5)
C126 0.082(5) 0.076(5) 0.090(5) -0.005(4) -0.068(4) 0.002(4)
C127 0.022(3) 0.076(4) 0.094(5) -0.011(4) -0.018(3) -0.009(3)
C128 0.050(4) 0.071(5) 0.116(6) -0.030(4) -0.043(4) -0.012(3)
C129 0.026(3) 0.066(4) 0.071(4) 0.002(3) 0.006(3) -0.017(3)
C130 0.034(4) 0.085(5) 0.079(5) 0.007(4) 0.036(3) 0.000(3)
C131 0.125(7) 0.069(5) 0.065(4) -0.027(3) -0.055(4) -0.002(4)
C132 0.108(6) 0.070(5) 0.035(3) -0.028(3) -0.009(3) -0.003(4)
C133 0.128(7) 0.099(6) 0.027(3) -0.013(3) -0.002(4) -0.003(6)
C134 0.110(6) 0.109(6) 0.044(3) -0.018(4) -0.043(4) 0.025(5)
C135 0.016(3) 0.100(6) 0.130(7) -0.025(5) 0.013(4) 0.011(3)
C136 0.114(6) 0.079(5) 0.151(7) -0.046(5) -0.119(6) 0.029(5)
C137 0.092(5) 0.072(5) 0.095(5) -0.011(4) -0.081(5) 0.017(4)
C138 0.102(6) 0.076(5) 0.055(3) -0.010(3) -0.061(4) 0.024(4)
C139 0.074(4) 0.040(3) 0.039(3) 0.011(2) -0.007(3) -0.004(3)
C140 0.060(4) 0.040(3) 0.060(3) 0.008(3) -0.011(3) -0.020(3)
C141 0.063(5) 0.067(5) 0.079(5) -0.030(4) -0.009(4) 0.037(4)
C142 0.088(5) 0.043(3) 0.047(3) -0.025(3) 0.009(3) 0.012(3)
C144 0.083(4) 0.029(3) 0.049(3) -0.012(2) -0.028(3) -0.005(3)
C145 0.106(6) 0.032(3) 0.060(4) -0.022(3) -0.021(4) 0.000(3)
C146 0.100(5) 0.019(3) 0.076(4) -0.015(3) -0.034(4) 0.015(3)
C147 0.069(4) 0.019(2) 0.056(3) 0.001(2) -0.016(3) 0.003(2)
C148 0.071(4) 0.031(3) 0.055(3) 0.009(2) -0.025(3) 0.013(3)
C149 0.082(5) 0.048(4) 0.085(5) 0.000(3) -0.048(4) 0.030(3)
C150 0.045(4) 0.039(3) 0.094(5) -0.014(3) -0.012(3) 0.031(3)
C151 0.084(5) 0.060(4) 0.108(6) -0.008(4) -0.069(5) 0.028(4)
C152 0.036(4) 0.088(5) 0.134(7) -0.020(5) -0.055(4) 0.030(4)
C153 0.085(5) 0.049(3) 0.037(3) 0.013(2) -0.028(3) 0.011(3)
C154 0.076(4) 0.025(3) 0.055(3) 0.004(2) -0.028(3) -0.019(3)
C155 0.069(4) 0.042(3) 0.096(5) -0.013(3) -0.050(4) -0.007(3)
C156 0.048(4) 0.081(5) 0.089(5) -0.046(4) 0.016(4) 0.020(4)
C158 0.046(4) 0.107(7) 0.149(8) -0.003(6) -0.073(5) -0.007(4)
C159 0.023(3) 0.090(6) 0.169(9) -0.029(6) -0.030(4) 0.031(4)
C160 0.043(4) 0.074(5) 0.143(7) -0.019(5) -0.008(5) 0.040(4)
C163 0.067(5) 0.106(6) 0.108(6) -0.049(5) -0.062(4) 0.065(4)
C164 0.148(9) 0.180(10) 0.082(6) -0.012(6) -0.063(6) 0.123(8)
C166 0.093(6) 0.079(5) 0.069(4) -0.032(4) -0.037(4) -0.009(4)
C173 0.062(5) 0.202(10) 0.040(4) 0.012(5) 0.014(4) -0.059(6)
C174 0.120(8) 0.064(6) 0.212(12) 0.068(7) -0.090(9) 0.017(6)
C182 0.086(6) 0.112(7) 0.127(7) -0.048(6) -0.045(6) 0.063(5)
C185 0.244(14) 0.182(12) 0.061(6) -0.036(7) 0.013(8) 0.147(11)
C186 0.082(6) 0.131(8) 0.112(8) -0.052(7) -0.001(6) 0.046(6)
C187 0.040(5) 0.247(14) 0.113(8) -0.059(10) 0.029(5) -0.015(7)
C191 0.197(12) 0.239(14) 0.023(4) 0.008(6) -0.029(5) -0.108(12)
C193 0.090(6) 0.153(9) 0.069(5) -0.081(6) -0.014(5) 0.002(6)
C198 0.280(14) 0.084(7) 0.064(5) 0.044(5) -0.081(8) -0.021(8)
C201 0.033(4) 0.169(9) 0.080(5) -0.009(6) 0.000(3) -0.030(5)
C202 0.026(3) 0.143(8) 0.089(5) -0.023(5) -0.032(3) 0.021(4)
C210 0.173(9) 0.113(7) 0.048(4) 0.019(5) -0.037(5) -0.004(7)
C211 0.112(7) 0.172(9) 0.038(4) -0.004(5) -0.031(4) -0.006(7)
C216 0.129(8) 0.107(7) 0.105(6) 0.003(5) -0.033(6) 0.089(6)
C217 0.050(4) 0.106(6) 0.077(5) -0.011(4) -0.019(4) 0.050(4)
C225 0.048(3) 0.052(3) 0.031(2) -0.014(2) -0.011(2) 0.000(3)
C226 0.038(4) 0.100(6) 0.114(6) -0.054(5) 0.037(4) 0.004(4)
C227 0.165(11) 0.096(7) 0.118(8) 0.076(7) -0.039(9) 0.010(8)
C300 0.050(4) 0.051(4) 0.102(5) -0.001(3) -0.042(4) 0.017(3)
C301 0.086(6) 0.118(7) 0.051(4) -0.022(4) -0.031(4) -0.004(5)
C302 0.098(8) 0.212(12) 0.062(5) -0.066(6) -0.013(5) -0.007(8)
C303 0.128(9) 0.204(11) 0.034(4) 0.016(5) -0.003(5) -0.072(9)
C304 0.083(7) 0.244(13) 0.044(5) 0.055(6) -0.019(5) 0.003(8)
C305 0.153(10) 0.176(11) 0.094(7) 0.010(7) -0.074(7) 0.061(9)
C306 0.162(9) 0.090(6) 0.125(7) 0.019(6) -0.122(7) -0.024(6)
C308 0.064(5) 0.185(8) 0.065(4) -0.012(5) 0.002(4) 0.072(5)
C310 0.054(5) 0.091(6) 0.199(10) -0.080(6) -0.042(6) 0.051(4)
C311 0.173(8) 0.099(6) 0.159(8) -0.052(6) -0.034(6) 0.079(6)
C312 0.183(11) 0.135(8) 0.159(10) -0.120(7) -0.123(9) 0.122(8)
C431 0.060(6) 0.222(13) 0.100(7) -0.120(8) 0.024(6) -0.015(7)
C430 0.154(11) 0.234(14) 0.124(9) 0.049(10) 0.101(9) 0.102(11)
C167 0.182(9) 0.062(5) 0.121(7) -0.052(5) -0.094(8) 0.020(6)
C313 0.230(12) 0.035(4) 0.223(11) 0.040(6) -0.180(10) -0.053(6)
C314 0.307(16) 0.051(6) 0.162(11) 0.042(7) -0.070(12) 0.040(8)
C315 0.125(6) 0.047(4) 0.153(7) 0.023(5) -0.019(6) 0.039(4)
C316 0.216(12) 0.044(5) 0.214(12) -0.048(7) -0.126(10) 0.074(7)
C509 0.377(18) 0.037(5) 0.176(11) -0.035(6) -0.114(13) -0.018(9)
C504 0.174(8) 0.050(4) 0.160(7) -0.026(5) -0.044(6) -0.051(5)
C320 0.063(4) 0.081(5) 0.090(5) -0.025(4) -0.055(4) 0.000(4)
C321 0.044(4) 0.161(9) 0.118(7) -0.048(6) -0.049(5) 0.033(5)
C322 0.037(4) 0.208(11) 0.115(7) -0.068(8) -0.009(5) -0.028(6)
C323 0.086(6) 0.181(10) 0.086(6) -0.029(7) 0.001(5) -0.094(7)
C324 0.127(7) 0.084(5) 0.081(5) 0.002(4) -0.048(5) -0.071(5)
C325 0.082(5) 0.092(6) 0.087(5) -0.012(4) -0.047(4) -0.033(4)
C326 0.051(4) 0.104(6) 0.088(5) -0.024(4) -0.048(4) 0.011(4)
C327 0.083(6) 0.134(8) 0.080(5) 0.003(5) -0.038(4) -0.067(6)
C328 0.133(8) 0.081(6) 0.112(7) -0.032(5) -0.034(6) -0.057(6)
C329 0.192(12) 0.208(13) 0.103(7) -0.069(9) -0.086(8) -0.039(11)
C330 0.161(10) 0.145(9) 0.110(7) -0.048(7) -0.100(7) 0.067(8)
C331 0.092(6) 0.140(8) 0.066(5) -0.018(5) -0.045(4) 0.037(6)
C332 0.125(10) 0.076(7) 0.148(9) 0.002(6) 0.026(8) -0.056(6)
C333 0.147(12) 0.190(15) 0.213(14) -0.010(13) 0.087(12) -0.119(11)
C334 0.090(8) 0.204(14) 0.109(9) -0.029(10) 0.078(8) -0.038(8)
C335 0.135(13) 0.259(18) 0.067(7) 0.001(11) 0.069(8) 0.035(14)
C336 0.222(15) 0.208(16) 0.058(7) 0.042(9) 0.042(8) -0.037(14)
C337 0.247(13) 0.071(6) 0.060(6) 0.017(5) 0.050(7) -0.050(8)
C338 0.218(14) 0.033(5) 0.186(12) -0.010(6) -0.082(11) 0.043(7)
C339 0.177(10) 0.057(5) 0.160(9) -0.040(6) -0.105(8) 0.057(6)
C340 0.270(14) 0.089(7) 0.167(11) -0.081(7) -0.125(10) 0.108(8)
C341 0.233(9) 0.099(6) 0.161(8) -0.101(6) -0.050(7) 0.024(6)
C342 0.150(7) 0.058(4) 0.145(7) -0.064(5) -0.042(6) -0.009(5)
C343 0.298(16) 0.038(5) 0.160(10) -0.001(6) -0.141(11) -0.053(8)
C344 0.146(10) 0.081(7) 0.117(8) 0.061(6) -0.045(8) -0.048(7)
C345 0.105(7) 0.151(9) 0.078(6) 0.053(6) -0.024(5) -0.081(7)
C346 0.069(5) 0.169(9) 0.078(6) 0.020(6) -0.023(5) -0.076(6)
C347 0.131(8) 0.120(8) 0.126(8) 0.041(6) -0.080(7) -0.095(7)
C348 0.206(13) 0.057(6) 0.206(13) 0.041(8) -0.076(11) -0.085(8)
C411 0.086(7) 0.266(17) 0.081(8) -0.106(10) 0.022(7) -0.001(11)
C415 0.264(16) 0.230(15) 0.052(6) -0.070(8) -0.009(8) -0.018(15)
C424 0.131(7) 0.098(6) 0.077(5) -0.008(5) -0.046(5) 0.064(6)

loop_
_atom_type_symbol
_atom_type_description
_atom_type_scat_dispersion_real
_atom_type_scat_dispersion_imag
_atom_type_scat_source
S S 0.1246 0.1234 'International Tables Vol C Tables 4.2.6.8 and 6.1.1.4'
N N 0.0061 0.0033 'International Tables Vol C Tables 4.2.6.8 and 6.1.1.4'
C C 0.0033 0.0016 'International Tables Vol C Tables 4.2.6.8 and 6.1.1.4'
H H 0.0000 0.0000 'International Tables Vol C Tables 4.2.6.8 and 6.1.1.4'

loop_
_geom_angle_atom_site_label_1
_geom_angle_atom_site_label_2
_geom_angle_atom_site_label_3
_geom_angle
C63 N1 C66 108.8(3)
C63 N1 H203 134(7)
C66 N1 H203 118(7)
C76 N2 C31 107.2(3)
C84 N3 C87 108.4(3)
C84 N3 H202 126(6)
C87 N3 H202 125(6)
C55 N4 C52 107.0(3)
C45 N5 C42 110.0(3)
C45 N5 H200 129(7)
C42 N5 H200 121(7)
C22 N6 C19 109.5(3)
C22 N6 H201 124(6)
C19 N6 H201 126(6)
C30 N7 C33 106.4(3)
C11 N8 C8 106.0(3)
C2 C1 C5 119.6(5)
C2 C1 H1 120.2
C5 C1 H1 120.2
C1 C2 C3 120.2(4)
C1 C2 H2 119.9
C3 C2 H2 119.9
C4 C3 C2 119.9(5)
C4 C3 H3 120.1
C2 C3 H3 120.1
C3 C4 C6 120.3(4)
C3 C4 H4 119.9
C6 C4 H4 119.9
C6 C5 C1 121.8(5)
C6 C5 H5 119.1
C1 C5 H5 119.1
C5 C6 C4 118.3(4)
C5 C6 C7 121.8(4)
C4 C6 C7 119.9(4)
C8 C7 C45 125.7(4)
C8 C7 C6 117.4(3)
C45 C7 C6 117.0(3)
N8 C8 C7 124.8(4)
N8 C8 C9 109.5(3)
C7 C8 C9 125.6(3)
C10 C9 C8 107.8(3)
C10 C9 H9 126.1
C8 C9 H9 126.1
C9 C10 C11 106.7(4)
C9 C10 H10 126.7
C11 C10 H10 126.7
N8 C11 C12 125.3(4)
N8 C11 C10 110.1(3)
C12 C11 C10 124.6(4)
C19 C12 C11 125.4(4)
C19 C12 C13 118.1(3)
C11 C12 C13 116.5(3)
C18 C13 C14 117.8(4)
C18 C13 C12 120.8(4)
C14 C13 C12 121.4(4)
C15 C14 C13 120.8(4)
C15 C14 H14 119.6
C13 C14 H14 119.6
C16 C15 C14 120.5(4)
C16 C15 H15 119.7
C14 C15 H15 119.7
C15 C16 C17 119.9(4)
C15 C16 H16 120.1
C17 C16 H16 120.1
C16 C17 C18 120.0(5)
C16 C17 H17 120.0
C18 C17 H17 120.0
C17 C18 C13 121.0(4)
C17 C18 H18 119.5
C13 C18 H18 119.5
N6 C19 C12 126.3(3)
N6 C19 C20 107.4(3)
C12 C19 C20 126.3(4)
C21 C20 C19 107.5(3)
C21 C20 H20 126.2
C19 C20 H20 126.2
C20 C21 C22 107.9(3)
C20 C21 H21 126.1
C22 C21 H21 126.1
N6 C22 C23 126.3(3)
N6 C22 C21 107.7(3)
C23 C22 C21 126.0(4)
C22 C23 C30 124.4(4)
C22 C23 C24 117.4(3)
C30 C23 C24 118.1(4)
C29 C24 C25 117.9(4)
C29 C24 C23 120.9(4)
C25 C24 C23 121.2(4)
C26 C25 C24 120.5(5)
C26 C25 H25 119.8
C24 C25 H25 119.8
C27 C26 C25 120.4(5)
C27 C26 H26 119.8
C25 C26 H26 119.8
C28 C27 C26 120.0(4)
C28 C27 H27 120.0
C26 C27 H27 120.0
C27 C28 C29 120.1(5)
C27 C28 H28 119.9
C29 C28 H28 119.9
C28 C29 C24 121.0(5)
C28 C29 H29 119.5
C24 C29 H29 119.5
N7 C30 C23 125.3(4)
N7 C30 C34 110.1(3)
C23 C30 C34 124.5(4)
N2 C31 C67 126.4(4)
N2 C31 C74 109.0(4)
C67 C31 C74 124.5(4)
C34 C32 C33 106.8(4)
C34 C32 H32 126.6
C33 C32 H32 126.6
N7 C33 C41 126.2(4)
N7 C33 C32 109.5(3)
C41 C33 C32 124.3(4)
C32 C34 C30 107.2(4)
C32 C34 H197 126.4
C30 C34 H197 126.4
C36 C35 C40 120.8(4)
C36 C35 H35 119.6
C40 C35 H35 119.6
C37 C36 C35 120.5(4)
C37 C36 H36 119.7
C35 C36 H36 119.7
C36 C37 C38 119.4(4)
C36 C37 H37 120.3
C38 C37 H37 120.3
C39 C38 C37 120.1(4)
C39 C38 H38 120.0
C37 C38 H38 120.0
C38 C39 C40 121.2(4)
C38 C39 H39 119.4
C40 C39 H39 119.4
C35 C40 C39 117.9(4)
C35 C40 C41 121.2(4)
C39 C40 C41 120.9(4)
C42 C41 C33 125.4(4)
C42 C41 C40 117.1(3)
C33 C41 C40 117.4(4)
N5 C42 C41 126.0(4)
N5 C42 C43 106.7(4)
C41 C42 C43 127.1(4)
C44 C43 C42 107.9(4)
C44 C43 H43 126.1
C42 C43 H43 126.1
C43 C44 C45 108.2(3)
C43 C44 H44 125.9
C45 C44 H44 125.9
N5 C45 C7 126.6(3)
N5 C45 C44 107.1(3)
C7 C45 C44 126.2(4)
C88 C46 C47 120.0(4)
C88 C46 H46 120.0
C47 C46 H46 120.0
C46 C47 C48 119.6(5)
C46 C47 H47 120.2
C48 C47 H47 120.2
C49 C48 C47 121.2(5)
C49 C48 H48 119.4
C47 C48 H48 119.4
C48 C49 C50 118.2(4)
C48 C49 C51 122.1(4)
C50 C49 C51 119.7(4)
C88 C50 C49 120.5(4)
C88 C50 H50 119.8
C49 C50 H50 119.8
C52 C51 C87 124.9(4)
C52 C51 C49 117.0(3)
C87 C51 C49 118.1(4)
N4 C52 C51 126.2(4)
N4 C52 C53 109.0(3)
C51 C52 C53 124.8(4)
C54 C53 C52 107.2(4)
C54 C53 H53 126.4
C52 C53 H53 126.4
C53 C54 C55 107.5(4)
C53 C54 H54 126.3
C55 C54 H54 126.3
N4 C55 C56 125.8(4)
N4 C55 C54 109.2(3)
C56 C55 C54 124.8(4)
C63 C56 C55 125.0(4)
C63 C56 C58 116.6(4)
C55 C56 C58 118.3(4)
C59 C57 C58 120.2(5)
C59 C57 H57 119.9
C58 C57 H57 119.9
C62 C58 C57 118.2(4)
C62 C58 C56 120.6(4)
C57 C58 C56 121.2(4)
C57 C59 C60 120.4(5)
C57 C59 H59 119.8
C60 C59 H59 119.8
C61 C60 C59 119.8(5)
C61 C60 H60 120.1
C59 C60 H60 120.1
C60 C61 C62 120.4(5)
C60 C61 H61 119.8
C62 C61 H61 119.8
C61 C62 C58 121.0(5)
C61 C62 H62 119.5
C58 C62 H62 119.5
N1 C63 C56 126.7(4)
N1 C63 C64 107.3(3)
C56 C63 C64 126.1(4)
C65 C64 C63 108.0(4)
C65 C64 H64 126.0
C63 C64 H64 126.0
C64 C65 C66 108.0(4)
C64 C65 H65 126.0
C66 C65 H65 126.0
N1 C66 C67 125.2(4)
N1 C66 C65 108.0(4)
C67 C66 C65 126.8(4)
C31 C67 C66 125.3(4)
C31 C67 C68 117.1(4)
C66 C67 C68 117.5(4)
C73 C68 C69 118.8(5)
C73 C68 C67 121.9(4)
C69 C68 C67 119.2(5)
C70 C69 C68 119.1(6)
C70 C69 H69 120.4
C68 C69 H69 120.4
C71 C70 C69 121.4(7)
C71 C70 H70 119.3
C69 C70 H70 119.3
C72 C71 C70 118.9(6)
C72 C71 H71 120.6
C70 C71 H71 120.6
C71 C72 C73 122.1(7)
C71 C72 H72 119.0
C73 C72 H72 119.0
C68 C73 C72 119.7(6)
C68 C73 H73 120.2
C72 C73 H73 120.2
C75 C74 C31 107.0(4)
C75 C74 H74 126.5
C31 C74 H74 126.5
C74 C75 C76 107.7(4)
C74 C75 H75 126.2
C76 C75 H75 126.2
N2 C76 C77 126.6(3)
N2 C76 C75 109.0(3)
C77 C76 C75 124.3(4)
C76 C77 C84 125.3(4)
C76 C77 C78 116.6(3)
C84 C77 C78 118.1(4)
C79 C78 C83 118.7(4)
C79 C78 C77 120.4(4)
C83 C78 C77 120.7(4)
C80 C79 C78 121.1(4)
C80 C79 H79 119.4
C78 C79 H79 119.4
C79 C80 C81 120.0(5)
C79 C80 H80 120.0
C81 C80 H80 120.0
C82 C81 C80 119.4(4)
C82 C81 H81 120.3
C80 C81 H81 120.3
C83 C82 C81 120.4(4)
C83 C82 H82 119.8
C81 C82 H82 119.8
C82 C83 C78 120.4(5)
C82 C83 H83 119.8
C78 C83 H83 119.8
N3 C84 C77 126.0(4)
N3 C84 C85 108.3(3)
C77 C84 C85 125.6(4)
C86 C85 C84 107.6(4)
C86 C85 H85 126.2
C84 C85 H85 126.2
C85 C86 C87 107.8(4)
C85 C86 H86 126.1
C87 C86 H86 126.1
N3 C87 C51 125.6(4)
N3 C87 C86 107.8(3)
C51 C87 C86 126.6(4)
C46 C88 C50 120.5(5)
C46 C88 H88 119.8
C50 C88 H88 119.8
C91 C89 C97 119.2(8)
C91 C89 C90 121.6(7)
C97 C89 C90 108.7(7)
C94 C90 C95 125.6(8)
C94 C90 C89 117.3(8)
C95 C90 C89 105.4(6)
C89 C91 C100 122.4(7)
C89 C91 C92 119.3(7)
C100 C91 C92 107.5(7)
C93 C92 C101 120.7(7)
C93 C92 C91 119.2(8)
C101 C92 C91 107.8(7)
C92 C93 C94 121.4(8)
C92 C93 C156 119.3(8)
C94 C93 C156 107.0(8)
C90 C94 C93 121.2(8)
C90 C94 C110 117.3(8)
C93 C94 C110 107.5(8)
C112 C95 C90 117.9(8)
C112 C95 C96 121.3(8)
C90 C95 C96 109.1(7)
C97 C96 C114 121.7(8)
C97 C96 C95 109.2(7)
C114 C96 C95 120.6(7)
C96 C97 C98 122.8(7)
C96 C97 C89 107.7(7)
C98 C97 C89 120.8(7)
C97 C98 C108 116.0(7)
C97 C98 C99 118.7(6)
C108 C98 C99 117.5(7)
C103 C99 C100 119.0(8)
C103 C99 C98 117.0(7)
C100 C99 C98 117.2(7)
C91 C100 C102 110.3(7)
C91 C100 C99 121.3(7)
C102 C100 C99 119.3(7)
C104 C101 C92 121.4(8)
C104 C101 C102 120.4(7)
C92 C101 C102 106.7(7)
C118 C102 C100 122.9(7)
C118 C102 C101 121.7(7)
C100 C102 C101 107.6(7)
C116 C103 C99 121.3(9)
C116 C103 C117 108.7(8)
C99 C103 C117 119.3(7)
C101 C104 C106 119.3(8)
C101 C104 C120 119.4(8)
C106 C104 C120 108.5(8)
C156 C106 C104 120.2(7)
C156 C106 C133 120.0(8)
C104 C106 C133 107.1(8)
C133 C107 C139 121.8(7)
C133 C107 C130 117.0(7)
C139 C107 C130 108.2(6)
C98 C108 C115 121.9(9)
C98 C108 C113 120.4(8)
C115 C108 C113 107.7(7)
C130 C109 C110 120.0(8)
C130 C109 C156 119.7(9)
C110 C109 C156 108.8(8)
C109 C110 C111 121.3(7)
C109 C110 C94 109.6(8)
C111 C110 C94 117.2(8)
C112 C111 C110 121.0(7)
C112 C111 C127 108.3(7)
C110 C111 C127 118.0(7)
C95 C112 C111 120.9(8)
C95 C112 C126 119.9(9)
C111 C112 C126 109.2(7)
C114 C113 C124 120.3(8)
C114 C113 C108 121.1(7)
C124 C113 C108 109.1(8)
C96 C114 C113 116.0(7)
C96 C114 C125 116.3(8)
C113 C114 C125 120.4(7)
C116 C115 C108 119.6(9)
C116 C115 C123 121.6(10)
C108 C115 C123 107.5(10)
C115 C116 C103 122.5(9)
C115 C116 C122 119.1(9)
C103 C116 C122 107.3(9)
C121 C117 C118 126.9(10)
C121 C117 C103 106.0(9)
C118 C117 C103 118.6(7)
C102 C118 C117 119.1(8)
C102 C118 C119 117.5(7)
C117 C118 C119 115.9(7)
C120 C119 C136 118.3(9)
C120 C119 C118 118.0(7)
C136 C119 C118 117.3(9)
C119 C120 C104 122.6(8)
C119 C120 C134 121.4(7)
C104 C120 C134 106.9(8)
C117 C121 C122 115.3(10)
C117 C121 C158 118.5(9)
C122 C121 C158 114.4(9)
C135 C122 C121 127.1(10)
C135 C122 C116 117.6(10)
C121 C122 C116 102.7(7)
C226 C123 C124 121.6(8)
C226 C123 C115 119.5(11)
C124 C123 C115 106.5(8)
C132 C124 C123 121.1(8)
C132 C124 C113 118.2(8)
C123 C124 C113 109.2(8)
C126 C125 C131 117.7(8)
C126 C125 C114 119.2(7)
C131 C125 C114 117.3(8)
C125 C126 C112 122.4(8)
C125 C126 C128 120.3(7)
C112 C126 C128 106.6(7)
C129 C127 C128 120.7(6)
C129 C127 C111 119.3(7)
C128 C127 C111 109.3(7)
C155 C128 C127 123.3(7)
C155 C128 C126 120.6(7)
C127 C128 C126 106.5(7)
C127 C129 C140 118.7(6)
C127 C129 C130 120.1(7)
C140 C129 C130 109.0(6)
C109 C130 C129 121.2(8)
C109 C130 C107 121.3(8)
C129 C130 C107 104.6(6)
C125 C131 C144 121.5(8)
C125 C131 C132 118.9(7)
C144 C131 C132 109.8(7)
C124 C132 C131 124.5(7)
C124 C132 C142 118.7(8)
C131 C132 C142 104.4(6)
C107 C133 C134 119.6(8)
C107 C133 C106 120.6(9)
C134 C133 C106 109.5(8)
C133 C134 C138 121.0(8)
C133 C134 C120 108.0(8)
C138 C134 C120 120.4(8)
C122 C135 C226 125.0(10)
C122 C135 C159 118.7(10)
C226 C135 C159 103.1(8)
C119 C136 C137 120.2(9)
C119 C136 C158 122.7(9)
C137 C136 C158 107.6(7)
C138 C137 C151 119.9(7)
C138 C137 C136 122.6(7)
C151 C137 C136 108.2(8)
C134 C138 C137 114.5(7)
C134 C138 C153 119.7(7)
C137 C138 C153 118.4(6)
C153 C139 C140 120.6(5)
C153 C139 C107 120.4(6)
C140 C139 C107 108.5(6)
C154 C140 C139 120.5(6)
C154 C140 C129 120.0(6)
C139 C140 C129 109.6(6)
C142 C141 C226 123.4(8)
C142 C141 C160 118.4(7)
C226 C141 C160 106.1(8)
C141 C142 C145 123.8(7)
C141 C142 C132 116.8(6)
C145 C142 C132 106.7(7)
C145 C144 C131 108.3(6)
C145 C144 C155 122.0(6)
C131 C144 C155 120.7(6)
C146 C145 C144 120.7(6)
C146 C145 C142 118.0(8)
C144 C145 C142 110.7(6)
C145 C146 C147 119.3(7)
C145 C146 C150 120.0(7)
C147 C146 C150 109.4(6)
C154 C147 C148 121.1(5)
C154 C147 C146 122.7(6)
C148 C147 C146 107.8(6)
C147 C148 C153 121.4(6)
C147 C148 C149 109.2(5)
C153 C148 C149 120.5(6)
C151 C149 C148 121.1(7)
C151 C149 C150 119.1(7)
C148 C149 C150 108.9(6)
C160 C150 C146 123.1(8)
C160 C150 C149 120.7(8)
C146 C150 C149 104.7(5)
C149 C151 C137 120.9(8)
C149 C151 C152 119.0(8)
C137 C151 C152 108.6(7)
C159 C152 C158 120.2(9)
C159 C152 C151 120.0(8)
C158 C152 C151 107.3(7)
C139 C153 C148 117.0(6)
C139 C153 C138 117.2(6)
C148 C153 C138 118.7(6)
C147 C154 C140 117.3(5)
C147 C154 C155 117.8(5)
C140 C154 C155 118.6(6)
C128 C155 C154 118.7(7)
C128 C155 C144 116.6(6)
C154 C155 C144 117.4(6)
C106 C156 C109 121.3(8)
C106 C156 C93 119.0(7)
C109 C156 C93 107.1(9)
C121 C158 C152 121.9(9)
C121 C158 C136 118.5(8)
C152 C158 C136 108.3(8)
C160 C159 C152 119.4(9)
C160 C159 C135 111.1(9)
C152 C159 C135 117.6(8)
C150 C160 C159 121.9(10)
C150 C160 C141 116.6(8)
C159 C160 C141 107.9(8)
C182 C163 C164 115.4(10)
C182 C163 C321 118.1(9)
C164 C163 C321 117.6(8)
C305 C164 C163 125.5(14)
C305 C164 C174 108.5(13)
C163 C164 C174 115.8(10)
C167 C166 C301 120.7(9)
C167 C166 C325 116.6(9)
C301 C166 C325 109.9(8)
C430 C173 C303 102.3(10)
C430 C173 C345 132.5(10)
C303 C173 C345 111.8(11)
C338 C174 C227 119.0(13)
C338 C174 C164 127.1(11)
C227 C174 C164 103.8(14)
C339 C182 C163 121.4(10)
C339 C182 C186 112.0(10)
C163 C182 C186 119.4(11)
C411 C185 C340 147.5(18)
C411 C185 C186 110.4(17)
C340 C185 C186 92.4(10)
C187 C186 C182 120.2(11)
C187 C186 C185 115.4(12)
C182 C186 C185 108.5(12)
C186 C187 C322 122.2(15)
C186 C187 C334 119.9(14)
C322 C187 C334 110.1(17)
C336 C191 C415 134(2)
C336 C191 C211 109(2)
C415 C191 C211 106.3(14)
C415 C193 C341 131.6(13)
C415 C193 C329 106.8(15)
C341 C193 C329 105.9(10)
C314 C198 C210 117.7(11)
C314 C198 C337 115.1(12)
C210 C198 C337 111.8(10)
C202 C201 C346 118.9(9)
C202 C201 C308 104.2(9)
C346 C201 C308 124.0(9)
C201 C202 C217 115.0(8)
C201 C202 C326 119.7(9)
C217 C202 C326 116.9(8)
C211 C210 C424 113.7(10)
C211 C210 C198 115.5(11)
C424 C210 C198 118.1(10)
C210 C211 C191 124.9(12)
C210 C211 C330 102.7(9)
C191 C211 C330 116.4(11)
C424 C216 C217 115.4(11)
C424 C216 C315 120.1(10)
C217 C216 C315 117.1(9)
C202 C217 C216 125.6(8)
C202 C217 C310 105.1(7)
C216 C217 C310 118.9(9)
S1 C225 S2 178.0(4)
C123 C226 C141 118.4(9)
C123 C226 C135 117.2(9)
C141 C226 C135 111.8(10)
C344 C227 C174 117.1(16)
C344 C227 C304 120.7(13)
C174 C227 C304 111.0(14)
S4 C300 S3 179.5(5)
C302 C301 C166 123.1(10)
C302 C301 C306 120.9(10)
C166 C301 C306 104.4(7)
C301 C302 C431 119.3(13)
C301 C302 C303 122.3(12)
C431 C302 C303 106.3(11)
C304 C303 C173 130.6(13)
C304 C303 C302 107.2(12)
C173 C303 C302 108.2(13)
C303 C304 C305 139.3(15)
C303 C304 C227 112.8(12)
C305 C304 C227 95.5(12)
C306 C305 C164 119.2(14)
C306 C305 C304 109.6(13)
C164 C305 C304 121.0(15)
C305 C306 C320 122.4(11)
C305 C306 C301 119.7(11)
C320 C306 C301 105.7(7)
C310 C308 C430 120.0
C310 C308 C201 108.5(6)
C430 C308 C201 118.8(7)
C311 C310 C308 120.0
C311 C310 C217 121.9(6)
C308 C310 C217 107.0(6)
C316 C311 C310 113.0(8)
C316 C311 C312 115.6(8)
C310 C311 C312 120.0
C316 C311 C509 43.3(4)
C310 C311 C509 144.8(4)
C312 C311 C509 72.4(5)
C431 C312 C311 120.0
C431 C312 C167 118.1(7)
C311 C312 C167 110.0(7)
C302 C431 C430 107.5(8)
C302 C431 C312 121.1(8)
C430 C431 C312 120.0
C431 C430 C308 120.0
C431 C430 C173 115.5(7)
C308 C430 C173 112.8(7)
C166 C167 C509 134.9(10)
C166 C167 C312 117.6(10)
C509 C167 C312 94.5(9)
C314 C313 C504 120.0
C314 C313 C332 118.6(9)
C504 C313 C332 115.1(9)
C198 C314 C315 125.8(9)
C198 C314 C313 109.6(10)
C315 C314 C313 120.0
C314 C315 C316 120.0
C314 C315 C216 115.9(7)
C316 C315 C216 111.5(7)
C311 C316 C509 97.1(9)
C311 C316 C315 137.2(8)
C509 C316 C315 120.0
C316 C509 C504 120.0
C316 C509 C167 122.4(9)
C504 C509 C167 112.0(9)
C316 C509 C311 39.6(5)
C504 C509 C311 153.6(4)
C167 C509 C311 83.0(7)
C509 C504 C313 120.0
C509 C504 C324 116.4(6)
C313 C504 C324 111.3(7)
C325 C320 C321 122.2(8)
C325 C320 C306 107.3(8)
C321 C320 C306 120.3(8)
C322 C321 C320 119.3(10)
C322 C321 C163 119.5(9)
C320 C321 C163 114.9(9)
C321 C322 C187 119.9(13)
C321 C322 C323 116.3(9)
C187 C322 C323 111.0(13)
C324 C323 C333 140.1(16)
C324 C323 C322 118.7(10)
C333 C323 C322 93.8(13)
C324 C323 C332 101.6(11)
C333 C323 C332 39.0(10)
C322 C323 C332 129.0(8)
C323 C324 C325 119.5(11)
C323 C324 C504 111.2(9)
C325 C324 C504 121.2(8)
C320 C325 C324 122.3(8)
C320 C325 C166 112.7(7)
C324 C325 C166 115.9(9)
C331 C326 C202 118.0(8)
C331 C326 C327 114.5(7)
C202 C326 C327 120.1(8)
C347 C327 C328 115.3(12)
C347 C327 C326 118.1(10)
C328 C327 C326 118.0(8)
C329 C328 C327 123.0(12)
C329 C328 C342 110.4(12)
C327 C328 C342 117.1(9)
C330 C329 C328 121.1(15)
C330 C329 C193 124.3(14)
C328 C329 C193 107.0(14)
C329 C330 C331 120.2(13)
C329 C330 C211 118.7(13)
C331 C330 C211 108.9(10)
C326 C331 C330 122.9(10)
C326 C331 C424 122.2(8)
C330 C331 C424 103.7(9)
C333 C332 C313 144.7(15)
C333 C332 C337 99.0(15)
C313 C332 C337 99.3(12)
C333 C332 C323 48.7(14)
C313 C332 C323 99.5(9)
C337 C332 C323 138.7(9)
C332 C333 C334 135(3)
C332 C333 C323 92.3(17)
C334 C333 C323 123(2)
C335 C334 C333 128(2)
C335 C334 C187 117.0(17)
C333 C334 C187 101(2)
C411 C335 C334 119(2)
C411 C335 C336 119(3)
C334 C335 C336 109(2)
C337 C336 C191 140(2)
C337 C336 C335 116(3)
C191 C336 C335 91.0(19)
C336 C337 C198 117.8(19)
C336 C337 C332 131.8(19)
C198 C337 C332 96.9(9)
C174 C338 C339 110.2(9)
C174 C338 C343 124.3(9)
C339 C338 C343 120.0
C338 C339 C340 120.0
C338 C339 C182 126.3(8)
C340 C339 C182 100.8(8)
C341 C340 C339 120.0
C341 C340 C185 103.3(10)
C339 C340 C185 125.7(10)
C340 C341 C342 120.0
C340 C341 C193 121.3(7)
C342 C341 C193 109.2(7)
C343 C342 C341 120.0
C343 C342 C328 120.6(7)
C341 C342 C328 107.0(7)
C348 C343 C342 121.9(11)
C348 C343 C338 113.2(11)
C342 C343 C338 120.0
C227 C344 C345 121.5(14)
C227 C344 C348 120.1(16)
C345 C344 C348 106.9(13)
C344 C345 C346 107.4(12)
C344 C345 C173 122.2(11)
C346 C345 C173 117.6(13)
C347 C346 C345 115.4(12)
C347 C346 C201 119.9(9)
C345 C346 C201 113.2(11)
C327 C347 C346 122.6(12)
C327 C347 C348 126.1(13)
C346 C347 C348 102.6(10)
C343 C348 C344 126.1(15)
C343 C348 C347 116.6(14)
C344 C348 C347 107.7(13)
C185 C411 C335 137(2)
C185 C411 C415 107.2(17)
C335 C411 C415 101(2)
C193 C415 C191 145.3(18)
C193 C415 C411 107.4(17)
C191 C415 C411 93.4(18)
C216 C424 C210 120.5(11)
C216 C424 C331 120.1(9)
C210 C424 C331 111.1(8)

loop_
_geom_bond_atom_site_label_1
_geom_bond_atom_site_label_2
_geom_bond_distance
S1 C225 1.539(6)
S2 C225 1.541(6)
S3 C300 1.505(7)
S4 C300 1.504(8)
N1 C63 1.364(5)
N1 C66 1.378(5)
N1 H203 0.86(5)
N2 C76 1.363(5)
N2 C31 1.374(5)
N3 C84 1.360(5)
N3 C87 1.376(5)
N3 H202 0.89(5)
N4 C55 1.364(5)
N4 C52 1.382(5)
N5 C45 1.359(5)
N5 C42 1.374(5)
N5 H200 0.86(5)
N6 C22 1.359(5)
N6 C19 1.369(5)
N6 H201 0.91(5)
N7 C30 1.362(5)
N7 C33 1.377(5)
N8 C11 1.366(5)
N8 C8 1.373(5)
C1 C2 1.358(8)
C1 C5 1.374(7)
C1 H1 0.9300
C2 C3 1.377(8)
C2 H2 0.9300
C3 C4 1.374(6)
C3 H3 0.9300
C4 C6 1.392(6)
C4 H4 0.9300
C5 C6 1.362(6)
C5 H5 0.9300
C6 C7 1.504(6)
C7 C8 1.393(5)
C7 C45 1.394(6)
C8 C9 1.437(6)
C9 C10 1.334(6)
C9 H9 0.9300
C10 C11 1.444(6)
C10 H10 0.9300
C11 C12 1.409(5)
C12 C19 1.402(6)
C12 C13 1.485(5)
C13 C18 1.390(6)
C13 C14 1.398(6)
C14 C15 1.387(6)
C14 H14 0.9300
C15 C16 1.365(7)
C15 H15 0.9300
C16 C17 1.381(7)
C16 H16 0.9300
C17 C18 1.389(6)
C17 H17 0.9300
C18 H18 0.9300
C19 C20 1.431(5)
C20 C21 1.359(6)
C20 H20 0.9300
C21 C22 1.426(5)
C21 H21 0.9300
C22 C23 1.407(6)
C23 C30 1.412(5)
C23 C24 1.485(6)
C24 C29 1.396(6)
C24 C25 1.404(6)
C25 C26 1.388(7)
C25 H25 0.9300
C26 C27 1.377(8)
C26 H26 0.9300
C27 C28 1.377(8)
C27 H27 0.9300
C28 C29 1.387(7)
C28 H28 0.9300
C29 H29 0.9300
C30 C34 1.443(6)
C31 C67 1.392(6)
C31 C74 1.443(6)
C32 C34 1.346(5)
C32 C33 1.451(6)
C32 H32 0.9300
C33 C41 1.403(6)
C34 H197 0.9300
C35 C36 1.384(6)
C35 C40 1.388(6)
C35 H35 0.9300
C36 C37 1.380(7)
C36 H36 0.9300
C37 C38 1.384(7)
C37 H37 0.9300
C38 C39 1.379(6)
C38 H38 0.9300
C39 C40 1.396(6)
C39 H39 0.9300
C40 C41 1.493(5)
C41 C42 1.393(6)
C42 C43 1.436(6)
C43 C44 1.352(6)
C43 H43 0.9300
C44 C45 1.433(5)
C44 H44 0.9300
C46 C88 1.380(7)
C46 C47 1.385(7)
C46 H46 0.9300
C47 C48 1.391(6)
C47 H47 0.9300
C48 C49 1.390(6)
C48 H48 0.9300
C49 C50 1.406(6)
C49 C51 1.488(6)
C50 C88 1.382(6)
C50 H50 0.9300
C51 C52 1.399(6)
C51 C87 1.402(6)
C52 C53 1.450(6)
C53 C54 1.343(6)
C53 H53 0.9300
C54 C55 1.452(6)
C54 H54 0.9300
C55 C56 1.403(6)
C56 C63 1.401(6)
C56 C58 1.495(6)
C57 C59 1.376(7)
C57 C58 1.405(6)
C57 H57 0.9300
C58 C62 1.392(6)
C59 C60 1.387(8)
C59 H59 0.9300
C60 C61 1.369(8)
C60 H60 0.9300
C61 C62 1.375(7)
C61 H61 0.9300
C62 H62 0.9300
C63 C64 1.446(6)
C64 C65 1.342(6)
C64 H64 0.9300
C65 C66 1.424(6)
C65 H65 0.9300
C66 C67 1.402(6)
C67 C68 1.490(6)
C68 C73 1.381(7)
C68 C69 1.404(7)
C69 C70 1.389(8)
C69 H69 0.9300
C70 C71 1.374(12)
C70 H70 0.9300
C71 C72 1.343(12)
C71 H71 0.9300
C72 C73 1.390(8)
C72 H72 0.9300
C73 H73 0.9300
C74 C75 1.342(6)
C74 H74 0.9300
C75 C76 1.444(5)
C75 H75 0.9300
C76 C77 1.402(6)
C77 C84 1.403(6)
C77 C78 1.496(6)
C78 C79 1.385(6)
C78 C83 1.394(6)
C79 C80 1.369(6)
C79 H79 0.9300
C80 C81 1.389(7)
C80 H80 0.9300
C81 C82 1.388(7)
C81 H81 0.9300
C82 C83 1.372(7)
C82 H82 0.9300
C83 H83 0.9300
C84 C85 1.432(6)
C85 C86 1.347(6)
C85 H85 0.9300
C86 C87 1.429(6)
C86 H86 0.9300
C88 H88 0.9300
C89 C91 1.328(10)
C89 C97 1.451(10)
C89 C90 1.480(11)
C90 C94 1.345(10)
C90 C95 1.419(11)
C91 C100 1.403(10)
C91 C92 1.473(10)
C92 C93 1.329(11)
C92 C101 1.430(11)
C93 C94 1.434(11)
C93 C156 1.485(12)
C94 C110 1.449(11)
C95 C112 1.340(10)
C95 C96 1.462(11)
C96 C97 1.386(10)
C96 C114 1.406(10)
C97 C98 1.402(10)
C98 C108 1.407(9)
C98 C99 1.468(10)
C99 C103 1.404(11)
C99 C100 1.414(9)
C100 C102 1.411(10)
C101 C104 1.350(11)
C101 C102 1.480(10)
C102 C118 1.370(10)
C103 C116 1.402(11)
C103 C117 1.487(12)
C104 C106 1.438(12)
C104 C120 1.454(11)
C106 C156 1.369(12)
C106 C133 1.470(11)
C107 C133 1.361(11)
C107 C139 1.432(9)
C107 C130 1.536(11)
C108 C115 1.415(13)
C108 C113 1.445(12)
C109 C130 1.337(11)
C109 C110 1.398(12)
C109 C156 1.435(11)
C110 C111 1.440(12)
C111 C112 1.406(11)
C111 C127 1.442(10)
C112 C126 1.421(11)
C113 C114 1.407(11)
C113 C124 1.445(10)
C114 C125 1.515(11)
C115 C116 1.304(13)
C115 C123 1.530(12)
C116 C122 1.550(13)
C117 C121 1.362(11)
C117 C118 1.409(11)
C118 C119 1.534(11)
C119 C120 1.376(11)
C119 C136 1.386(10)
C120 C134 1.484(11)
C121 C122 1.410(13)
C121 C158 1.427(12)
C122 C135 1.322(11)
C123 C226 1.369(13)
C123 C124 1.399(13)
C124 C132 1.351(10)
C125 C126 1.373(11)
C125 C131 1.391(10)
C126 C128 1.506(10)
C127 C129 1.375(9)
C127 C128 1.398(10)
C128 C155 1.353(9)
C129 C140 1.449(9)
C129 C130 1.459(10)
C131 C144 1.417(9)
C131 C132 1.466(11)
C132 C142 1.510(11)
C133 C134 1.399(12)
C134 C138 1.416(10)
C135 C226 1.473(13)
C135 C159 1.491(12)
C136 C137 1.449(11)
C136 C158 1.483(13)
C137 C138 1.439(10)
C137 C151 1.446(10)
C138 C153 1.461(9)
C139 C153 1.406(9)
C139 C140 1.428(9)
C140 C154 1.423(8)
C141 C142 1.355(10)
C141 C226 1.402(11)
C141 C160 1.508(12)
C142 C145 1.423(9)
C144 C145 1.403(10)
C144 C155 1.459(9)
C145 C146 1.350(9)
C146 C147 1.457(8)
C146 C150 1.463(10)
C147 C154 1.398(8)
C147 C148 1.407(8)
C148 C153 1.417(8)
C148 C149 1.442(9)
C149 C151 1.340(10)
C149 C150 1.477(9)
C150 C160 1.338(10)
C151 C152 1.475(11)
C152 C159 1.394(12)
C152 C158 1.441(11)
C154 C155 1.455(9)
C159 C160 1.381(12)
C163 C182 1.408(12)
C163 C164 1.467(14)
C163 C321 1.478(13)
C164 C305 1.310(14)
C164 C174 1.498(17)
C166 C167 1.314(12)
C166 C301 1.401(11)
C166 C325 1.456(11)
C173 C430 1.401(14)
C173 C303 1.433(15)
C173 C345 1.439(15)
C174 C338 1.363(16)
C174 C227 1.476(17)
C182 C339 1.405(13)
C182 C186 1.436(14)
C185 C411 1.18(2)
C185 C340 1.414(18)
C185 C186 1.63(2)
C186 C187 1.343(17)
C187 C322 1.414(15)
C187 C334 1.48(2)
C191 C336 1.28(2)
C191 C415 1.33(2)
C191 C211 1.531(19)
C193 C415 1.24(2)
C193 C341 1.501(14)
C193 C329 1.555(18)
C198 C314 1.309(12)
C198 C210 1.578(16)
C198 C337 1.58(2)
C201 C202 1.365(12)
C201 C346 1.502(14)
C201 C308 1.546(12)
C202 C217 1.397(11)
C202 C326 1.464(10)
C210 C211 1.377(14)
C210 C424 1.409(13)
C211 C330 1.595(17)
C216 C424 1.388(13)
C216 C217 1.431(12)
C216 C315 1.546(14)
C217 C310 1.529(10)
C227 C344 1.246(16)
C227 C304 1.610(19)
C301 C302 1.260(12)
C301 C306 1.572(14)
C302 C431 1.353(14)
C302 C303 1.530(16)
C303 C304 1.251(16)
C304 C305 1.460(16)
C305 C306 1.307(15)
C306 C320 1.502(12)
C308 C310 1.3900
C308 C430 1.3900
C310 C311 1.3900
C311 C316 1.293(10)
C311 C312 1.3900
C311 C509 2.012(14)
C312 C431 1.3900
C312 C167 1.423(13)
C431 C430 1.3900
C167 C509 1.396(12)
C313 C314 1.3900
C313 C504 1.3900
C313 C332 1.429(14)
C314 C315 1.3900
C315 C316 1.3900
C316 C509 1.3900
C509 C504 1.3900
C504 C324 1.626(12)
C320 C325 1.341(11)
C320 C321 1.420(11)
C321 C322 1.379(14)
C322 C323 1.589(17)
C323 C324 1.353(13)
C323 C333 1.48(2)
C323 C332 1.97(2)
C324 C325 1.411(11)
C326 C331 1.375(11)
C326 C327 1.470(12)
C327 C347 1.374(12)
C327 C328 1.418(13)
C328 C329 1.357(16)
C328 C342 1.558(13)
C329 C330 1.263(17)
C330 C331 1.466(13)
C331 C424 1.468(13)
C332 C333 1.24(2)
C332 C337 1.78(2)
C333 C334 1.37(2)
C334 C335 1.34(3)
C335 C411 1.25(2)
C335 C336 1.64(3)
C336 C337 1.15(2)
C338 C339 1.3900
C338 C343 1.3900
C339 C340 1.3900
C340 C341 1.3900
C341 C342 1.3900
C342 C343 1.3900
C343 C348 1.281(16)
C344 C345 1.419(16)
C344 C348 1.488(14)
C345 C346 1.419(13)
C346 C347 1.383(15)
C347 C348 1.532(18)
C411 C415 1.77(3)
